data_7706163
loop_
_publ_author_name
'Malinowski, Przemys\/law J'
'Zhuravlev, Vadim'
'Jaro\'n, Tomasz'
'Santiso-Quinones, Gustavo'
'Krossing, Ingo'

_publ_section_title
;
 Extending the chemistry of weakly basic ligands: solvates of
 Ag<sup>+</sup> and Cu<sup>+</sup> stabilized by
 [Al{OC(CF<sub>3</sub>)<sub>3</sub>}<sub>4</sub>]<sup>-</sup> anion as
 model examples in the screening of useful weakly interacting solvents.
;
_journal_issue 6
_journal_name_full 'Dalton transactions (Cambridge, England : 2003)'
_journal_page_first 2050
_journal_page_last 2056
_journal_paper_doi 10.1039/d0dt03437a
_journal_volume 50
_journal_year 2021
_chemical_formula_sum 'C64 Al4 Cu4 F144 O20 S2'
_chemical_formula_weight 4250.84
_space_group_crystal_system monoclinic
_space_group_IT_number 15
_space_group_name_Hall '-I 2ya'
_space_group_name_H-M_alt 'I 1 2/a 1'
_audit_creation_method SHELXL-2014/7
_audit_update_record
;
2020-11-25 deposited with the CCDC.	2020-12-18 downloaded from the CCDC.
;
_cell_angle_alpha 90
_cell_angle_beta 90.005(3)
_cell_angle_gamma 90
_cell_formula_units_Z 4
_cell_length_a 18.5302(5)
_cell_length_b 19.5531(6)
_cell_length_c 33.2117(9)
_cell_measurement_reflns_used 17074
_cell_measurement_temperature 100(2)
_cell_measurement_theta_max 66.9770
_cell_measurement_theta_min 2.5770
_cell_volume 12033.4(6)
_computing_cell_refinement 'CrysAlisPro 1.171.39.46 (Rigaku OD, 2018)'
_computing_data_collection 'CrysAlisPro 1.171.39.46 (Rigaku OD, 2018)'
_computing_data_reduction 'CrysAlisPro 1.171.39.46 (Rigaku OD, 2018)'
_computing_molecular_graphics ShelxLe-1008
_computing_publication_material 'Vesta (Momma, Izumi, 2011)'
_computing_structure_refinement 'SHELXL-2014/7 (Sheldrick, 2014)'
_computing_structure_solution 'SHELXS in SHELXTL Version 2014/3'
_diffrn_ambient_temperature 100(2)
_diffrn_measured_fraction_theta_full 0.998
_diffrn_measured_fraction_theta_max 0.998
_diffrn_measurement_device_type 'SuperNova, Single source at offset, Atlas'
_diffrn_radiation_type CuK\a
_diffrn_radiation_wavelength 1.54184
_diffrn_reflns_av_R_equivalents 0.1463
_diffrn_reflns_av_unetI/netI 0.0676
_diffrn_reflns_Laue_measured_fraction_full 0.998
_diffrn_reflns_Laue_measured_fraction_max 0.998
_diffrn_reflns_limit_h_max 22
_diffrn_reflns_limit_h_min -16
_diffrn_reflns_limit_k_max 23
_diffrn_reflns_limit_k_min -23
_diffrn_reflns_limit_l_max 39
_diffrn_reflns_limit_l_min -39
_diffrn_reflns_number 64737
_diffrn_reflns_point_group_measured_fraction_full 0.998
_diffrn_reflns_point_group_measured_fraction_max 0.998
_diffrn_reflns_theta_full 67.555
_diffrn_reflns_theta_max 67.555
_diffrn_reflns_theta_min 2.622
_diffrn_source 'SuperNova (Cu) X-ray Source'
_exptl_absorpt_coefficient_mu 4.130
_exptl_absorpt_correction_T_max 1.00000
_exptl_absorpt_correction_T_min 0.33593
_exptl_absorpt_correction_type multi-scan
_exptl_absorpt_process_details
;
CrysAlisPro 1.171.38.43 (Rigaku Oxford Diffraction, 2015)
Empirical absorption correction using spherical harmonics,
implemented in SCALE3 ABSPACK scaling algorithm.
;
_exptl_crystal_colour brown
_exptl_crystal_density_diffrn 2.346
_exptl_crystal_description block
_exptl_crystal_F_000 8160
_exptl_crystal_size_max 0.290
_exptl_crystal_size_mid 0.180
_exptl_crystal_size_min 0.090
_refine_diff_density_max 0.706
_refine_diff_density_min -0.930
_refine_diff_density_rms 0.097
_refine_ls_extinction_method none
_refine_ls_goodness_of_fit_ref 1.027
_refine_ls_hydrogen_treatment undef
_refine_ls_matrix_type full
_refine_ls_number_parameters 2019
_refine_ls_number_reflns 10838
_refine_ls_number_restraints 37355
_refine_ls_restrained_S_all 0.960
_refine_ls_R_factor_all 0.0723
_refine_ls_R_factor_gt 0.0657
_refine_ls_shift/su_max 0.001
_refine_ls_shift/su_mean 0.000
_refine_ls_structure_factor_coef Fsqd
_refine_ls_weighting_details 'w=1/[\s^2^(Fo^2^)+(0.1062P)^2^+36.9571P] where P=(Fo^2^+2Fc^2^)/3'
_refine_ls_weighting_scheme calc
_refine_ls_wR_factor_gt 0.1732
_refine_ls_wR_factor_ref 0.1836
_reflns_Friedel_coverage 0.000
_reflns_number_gt 9708
_reflns_number_total 10838
_reflns_threshold_expression 'I > 2\s(I)'
_cod_data_source_file d0dt03437a2.cif
_cod_data_source_block Cu2(SO2)[PF]2_a
_cod_depositor_comments 'Adding full bibliography for 7706158--7706165.cif.'
_cod_original_sg_symbol_H-M 'I 2/a'
_cod_database_code 7706163
_shelx_shelxl_version_number 2014/7
_shelx_space_group_comment
;
The symmetry employed for this shelxl refinement is uniquely defined
by the following loop, which should always be used as a source of
symmetry information in preference to the above space-group names.
They are only intended as comments.
;
_shelx_estimated_absorpt_t_min 0.381
_shelx_estimated_absorpt_t_max 0.708

loop_
_space_group_symop_operation_xyz
'x, y, z'
'-x+1/2, y, -z'
'x+1/2, y+1/2, z+1/2'
'-x+1, y+1/2, -z+1/2'
'-x, -y, -z'
'x-1/2, -y, z'
'-x+1/2, -y+1/2, -z+1/2'
'x, -y+1/2, z+1/2'

loop_
_atom_site_label
_atom_site_type_symbol
_atom_site_fract_x
_atom_site_fract_y
_atom_site_fract_z
_atom_site_U_iso_or_equiv
_atom_site_adp_type
_atom_site_occupancy
_atom_site_site_symmetry_order
_atom_site_calc_flag
_atom_site_refinement_flags_posn
_atom_site_refinement_flags_adp
_atom_site_refinement_flags_occupancy
_atom_site_disorder_assembly
_atom_site_disorder_group
O1_16 O 0.7299(2) 0.7548(2) 0.54310(12) 0.0350(9) Uani 1 1 d D U . . .
C1_16 C 0.7524(4) 0.8005(3) 0.57164(18) 0.0408(12) Uani 1 1 d D U . . .
C2_16 C 0.7040(7) 0.8648(5) 0.5702(3) 0.091(3) Uani 1 1 d D U . . .
F1_16 F 0.7231(7) 0.9010(3) 0.5377(2) 0.145(4) Uani 1 1 d D U . . .
F2_16 F 0.7105(6) 0.9027(3) 0.60277(18) 0.123(3) Uani 1 1 d D U . . .
F3_16 F 0.6368(4) 0.8486(4) 0.56459(18) 0.116(2) Uani 1 1 d D U . . .
C3_16 C 0.7448(4) 0.7674(3) 0.61375(18) 0.0428(13) Uani 1 1 d D U . . .
F4_16 F 0.7684(4) 0.7040(2) 0.61394(13) 0.0754(16) Uani 1 1 d D U . . .
F5_16 F 0.6749(2) 0.7644(3) 0.62489(14) 0.0633(12) Uani 1 1 d D U . . .
F6_16 F 0.7763(3) 0.8020(3) 0.64242(13) 0.0660(13) Uani 1 1 d D U . . .
C4_16 C 0.8322(5) 0.8198(5) 0.5648(2) 0.080(2) Uani 1 1 d D U . . .
F7_16 F 0.8760(3) 0.7719(4) 0.58144(18) 0.105(2) Uani 1 1 d D U . . .
F8_16 F 0.8498(5) 0.8792(4) 0.58207(19) 0.119(3) Uani 1 1 d D U . . .
F9_16 F 0.8483(4) 0.8213(4) 0.52641(17) 0.106(2) Uani 1 1 d D U . . .
O1_15 O 0.6889(11) 0.6473(11) 0.4941(7) 0.0356(13) Uani 0.201(3) 1 d D U P A 3
C1_15 C 0.6256(12) 0.6124(11) 0.4935(6) 0.0349(12) Uani 0.201(3) 1 d D U P A 3
C2_15 C 0.6100(10) 0.5769(11) 0.4528(6) 0.034(4) Uani 0.201(3) 1 d D U P A 3
F1_15 F 0.6221(12) 0.6150(14) 0.4192(8) 0.036(5) Uani 0.201(3) 1 d D U P A 3
F2_15 F 0.5423(8) 0.5551(10) 0.4511(6) 0.042(4) Uani 0.201(3) 1 d D U P A 3
F3_15 F 0.6546(12) 0.5236(10) 0.4455(7) 0.039(5) Uani 0.201(3) 1 d D U P A 3
C3_15 C 0.6303(14) 0.5606(12) 0.5289(7) 0.041(4) Uani 0.201(3) 1 d D U P A 3
F4_15 F 0.6439(15) 0.6029(13) 0.5595(8) 0.045(5) Uani 0.201(3) 1 d D U P A 3
F5_15 F 0.6837(16) 0.5187(16) 0.5234(13) 0.050(3) Uani 0.201(3) 1 d D U P A 3
F6_15 F 0.5669(13) 0.5323(16) 0.5358(7) 0.056(6) Uani 0.201(3) 1 d D U P A 3
C4_15 C 0.5630(11) 0.6618(10) 0.5038(6) 0.037(4) Uani 0.201(3) 1 d D U P A 3
F7_15 F 0.5829(10) 0.7056(9) 0.5325(5) 0.042(4) Uani 0.201(3) 1 d D U P A 3
F8_15 F 0.506(2) 0.6280(18) 0.5201(10) 0.047(6) Uani 0.201(3) 1 d D U P A 3
F9_15 F 0.538(3) 0.7004(18) 0.4732(9) 0.034(6) Uani 0.201(3) 1 d D U P A 3
O1_8 O 0.8128(4) 0.3552(4) -0.0058(3) 0.0304(19) Uani 0.462(6) 1 d D U P B 2
C1_8 C 0.8747(7) 0.3878(7) 0.0066(4) 0.031(2) Uani 0.462(6) 1 d D U P B 2
C2_8 C 0.8830(7) 0.4537(6) -0.0191(4) 0.043(3) Uani 0.462(6) 1 d D U P B 2
F1_8 F 0.8554(4) 0.4435(5) -0.0560(3) 0.050(2) Uani 0.462(6) 1 d D U P B 2
F2_8 F 0.9505(5) 0.4732(5) -0.0236(4) 0.064(3) Uani 0.462(6) 1 d D U P B 2
F3_8 F 0.8470(5) 0.5055(5) -0.0030(4) 0.062(2) Uani 0.462(6) 1 d D U P B 2
C3_8 C 0.8678(8) 0.4060(8) 0.0517(4) 0.052(3) Uani 0.462(6) 1 d D U P B 2
F4_8 F 0.8794(5) 0.3499(6) 0.0752(3) 0.061(3) Uani 0.462(6) 1 d D U P B 2
F5_8 F 0.8035(8) 0.4298(13) 0.0602(8) 0.055(5) Uani 0.462(6) 1 d D U P B 2
F6_8 F 0.9210(5) 0.4504(6) 0.0623(3) 0.062(3) Uani 0.462(6) 1 d D U P B 2
C4_8 C 0.9419(7) 0.3418(7) 0.0000(4) 0.042(3) Uani 0.462(6) 1 d D U P B 2
F7_8 F 0.9295(5) 0.2792(4) 0.0158(3) 0.053(2) Uani 0.462(6) 1 d D U P B 2
F8_8 F 0.9997(5) 0.3676(5) 0.0193(3) 0.055(2) Uani 0.462(6) 1 d D U P B 2
F9_8 F 0.9548(13) 0.3324(10) -0.0382(4) 0.045(4) Uani 0.462(6) 1 d D U P B 2
O1_14 O 0.754(2) 0.2484(19) 0.0391(11) 0.0514(17) Uani 0.244(9) 1 d D U P B 2
C1_14 C 0.7326(11) 0.2030(12) 0.0673(7) 0.0557(17) Uani 0.244(9) 1 d D U P B 2
C2_14 C 0.7373(12) 0.2333(11) 0.1106(7) 0.068(4) Uani 0.244(9) 1 d D U P B 2
F1_14 F 0.8038(11) 0.2296(13) 0.1233(9) 0.077(6) Uani 0.244(9) 1 d D U P B 2
F2_14 F 0.6920(13) 0.1934(12) 0.1326(8) 0.070(6) Uani 0.244(9) 1 d D U P B 2
F3_14 F 0.7050(14) 0.2939(11) 0.1113(7) 0.057(5) Uani 0.244(9) 1 d D U P B 2
C3_14 C 0.6514(10) 0.1871(12) 0.0626(6) 0.054(4) Uani 0.244(9) 1 d D U P B 2
F4_14 F 0.6367(19) 0.1709(13) 0.0250(6) 0.065(6) Uani 0.244(9) 1 d D U P B 2
F5_14 F 0.6144(11) 0.2455(9) 0.0752(7) 0.066(5) Uani 0.244(9) 1 d D U P B 2
F6_14 F 0.6109(12) 0.1544(10) 0.0889(6) 0.056(5) Uani 0.244(9) 1 d D U P B 2
C4_14 C 0.7780(12) 0.1369(11) 0.0675(7) 0.070(5) Uani 0.244(9) 1 d D U P B 2
F7_14 F 0.7576(15) 0.0903(13) 0.0395(8) 0.096(6) Uani 0.244(9) 1 d D U P B 2
F8_14 F 0.7787(11) 0.1032(11) 0.1011(6) 0.057(5) Uani 0.244(9) 1 d D U P B 2
F9_14 F 0.8445(10) 0.1537(10) 0.0550(6) 0.067(5) Uani 0.244(9) 1 d D U P B 2
O1_13 O 0.7592(7) 0.2452(6) 0.0452(4) 0.0514(17) Uani 0.756(9) 1 d D U P B 1
C1_13 C 0.7231(5) 0.2058(5) 0.0735(3) 0.0557(17) Uani 0.756(9) 1 d D U P B 1
C2_13 C 0.7786(6) 0.1621(6) 0.0968(4) 0.087(3) Uani 0.756(9) 1 d D U P B 1
F1_13 F 0.8245(6) 0.1323(5) 0.0731(4) 0.110(3) Uani 0.756(9) 1 d D U P B 1
F2_13 F 0.7453(6) 0.1128(4) 0.1184(4) 0.110(3) Uani 0.756(9) 1 d D U P B 1
F3_13 F 0.8215(5) 0.1996(5) 0.1200(4) 0.106(4) Uani 0.756(9) 1 d D U P B 1
C3_13 C 0.6881(6) 0.2545(6) 0.1047(3) 0.070(3) Uani 0.756(9) 1 d D U P B 1
F4_13 F 0.6292(5) 0.2834(7) 0.0914(3) 0.104(3) Uani 0.756(9) 1 d D U P B 1
F5_13 F 0.7342(5) 0.3069(5) 0.1125(3) 0.075(3) Uani 0.756(9) 1 d D U P B 1
F6_13 F 0.6723(5) 0.2264(6) 0.1402(3) 0.102(3) Uani 0.756(9) 1 d D U P B 1
C4_13 C 0.6689(6) 0.1590(5) 0.0527(4) 0.084(3) Uani 0.756(9) 1 d D U P B 1
F7_13 F 0.6316(7) 0.1958(5) 0.0250(3) 0.086(3) Uani 0.756(9) 1 d D U P B 1
F8_13 F 0.6303(7) 0.1243(7) 0.0760(4) 0.128(4) Uani 0.756(9) 1 d D U P B 1
F9_13 F 0.7002(6) 0.1080(4) 0.0331(4) 0.126(3) Uani 0.756(9) 1 d D U P B 1
O1_12 O 0.5754(14) 0.5841(13) 0.2590(11) 0.039(2) Uani 0.320(8) 1 d D U P C 2
C1_12 C 0.6248(11) 0.6344(9) 0.2624(5) 0.0375(13) Uani 0.320(8) 1 d D U P C 2
C2_12 C 0.6754(9) 0.6369(10) 0.2252(5) 0.054(3) Uani 0.320(8) 1 d D U P C 2
F1_12 F 0.7239(11) 0.5858(10) 0.2248(5) 0.063(4) Uani 0.320(8) 1 d D U P C 2
F2_12 F 0.7074(11) 0.6976(9) 0.2219(4) 0.069(4) Uani 0.320(8) 1 d D U P C 2
F3_12 F 0.6344(9) 0.6303(10) 0.1922(4) 0.060(4) Uani 0.320(8) 1 d D U P C 2
C3_12 C 0.5850(10) 0.7036(9) 0.2680(6) 0.057(4) Uani 0.320(8) 1 d D U P C 2
F4_12 F 0.5291(7) 0.6965(7) 0.2933(4) 0.061(4) Uani 0.320(8) 1 d D U P C 2
F5_12 F 0.5549(9) 0.7224(8) 0.2327(5) 0.066(4) Uani 0.320(8) 1 d D U P C 2
F6_12 F 0.6267(10) 0.7549(9) 0.2815(6) 0.082(5) Uani 0.320(8) 1 d D U P C 2
C4_12 C 0.6717(13) 0.6214(12) 0.3003(6) 0.042(4) Uani 0.320(8) 1 d D U P C 2
F7_12 F 0.6318(13) 0.6295(9) 0.3332(6) 0.053(4) Uani 0.320(8) 1 d D U P C 2
F8_12 F 0.7273(14) 0.6634(13) 0.3037(8) 0.052(5) Uani 0.320(8) 1 d D U P C 2
F9_12 F 0.6957(13) 0.5578(10) 0.2994(7) 0.047(4) Uani 0.320(8) 1 d D U P C 2
O1_11 O 0.5661(6) 0.5966(5) 0.2619(5) 0.039(2) Uani 0.680(8) 1 d D U P C 1
C1_11 C 0.6291(6) 0.6276(5) 0.2567(3) 0.0375(13) Uani 0.680(8) 1 d D U P C 1
C2_11 C 0.6683(7) 0.6341(7) 0.2978(4) 0.052(3) Uani 0.680(8) 1 d D U P C 1
F1_11 F 0.6226(6) 0.6545(6) 0.3266(3) 0.068(3) Uani 0.680(8) 1 d D U P C 1
F2_11 F 0.7233(7) 0.6784(7) 0.2955(4) 0.059(3) Uani 0.680(8) 1 d D U P C 1
F3_11 F 0.6968(7) 0.5750(6) 0.3092(4) 0.064(3) Uani 0.680(8) 1 d D U P C 1
C3_11 C 0.6790(6) 0.5888(5) 0.2271(3) 0.047(2) Uani 0.680(8) 1 d D U P C 1
F4_11 F 0.6550(5) 0.5977(5) 0.1887(2) 0.065(2) Uani 0.680(8) 1 d D U P C 1
F5_11 F 0.6775(3) 0.5221(3) 0.2340(2) 0.0619(19) Uani 0.680(8) 1 d D U P C 1
F6_11 F 0.7474(4) 0.6098(4) 0.2284(3) 0.061(2) Uani 0.680(8) 1 d D U P C 1
C4_11 C 0.6180(5) 0.7007(4) 0.2396(3) 0.049(2) Uani 0.680(8) 1 d D U P C 1
F7_11 F 0.5670(4) 0.6996(4) 0.2104(3) 0.062(2) Uani 0.680(8) 1 d D U P C 1
F8_11 F 0.6759(4) 0.7302(4) 0.2246(3) 0.068(2) Uani 0.680(8) 1 d D U P C 1
F9_11 F 0.5913(4) 0.7421(4) 0.2684(3) 0.071(2) Uani 0.680(8) 1 d D U P C 1
O1_10 O 0.474(2) 0.493(2) 0.2848(8) 0.0383(16) Uani 0.303(8) 1 d D U P C 2
C1_10 C 0.4758(10) 0.4660(10) 0.3227(7) 0.0394(12) Uani 0.303(8) 1 d D U P C 2
C2_10 C 0.4916(11) 0.5235(9) 0.3539(5) 0.050(4) Uani 0.303(8) 1 d D U P C 2
F1_10 F 0.5623(8) 0.5371(10) 0.3542(4) 0.063(4) Uani 0.303(8) 1 d D U P C 2
F2_10 F 0.473(2) 0.511(2) 0.3918(7) 0.064(7) Uani 0.303(8) 1 d D U P C 2
F3_10 F 0.4549(15) 0.5797(14) 0.3433(11) 0.059(6) Uani 0.303(8) 1 d D U P C 2
C3_10 C 0.4025(10) 0.4320(10) 0.3324(6) 0.052(4) Uani 0.303(8) 1 d D U P C 2
F4_10 F 0.3779(15) 0.3931(13) 0.3019(7) 0.062(6) Uani 0.303(8) 1 d D U P C 2
F5_10 F 0.3539(8) 0.4786(8) 0.3425(5) 0.058(4) Uani 0.303(8) 1 d D U P C 2
F6_10 F 0.412(2) 0.3910(16) 0.3647(8) 0.056(6) Uani 0.303(8) 1 d D U P C 2
C4_10 C 0.5362(10) 0.4118(9) 0.3251(6) 0.050(4) Uani 0.303(8) 1 d D U P C 2
F7_10 F 0.5131(10) 0.3501(6) 0.3108(4) 0.058(4) Uani 0.303(8) 1 d D U P C 2
F8_10 F 0.560(2) 0.4027(18) 0.3624(6) 0.066(7) Uani 0.303(8) 1 d D U P C 2
F9_10 F 0.5937(12) 0.4304(11) 0.3032(7) 0.056(5) Uani 0.303(8) 1 d D U P C 2
O1_9 O 0.4689(10) 0.4862(9) 0.2846(3) 0.0383(16) Uani 0.697(8) 1 d D U P C 1
C1_9 C 0.4724(6) 0.4603(5) 0.3227(3) 0.0394(12) Uani 0.697(8) 1 d D U P C 1
C2_9 C 0.4210(5) 0.3983(5) 0.3244(3) 0.046(2) Uani 0.697(8) 1 d D U P C 1
F1_9 F 0.3604(6) 0.4111(6) 0.3048(3) 0.056(2) Uani 0.697(8) 1 d D U P C 1
F2_9 F 0.4023(10) 0.3798(7) 0.3617(3) 0.054(3) Uani 0.697(8) 1 d D U P C 1
F3_9 F 0.4529(4) 0.3429(3) 0.3078(2) 0.0613(18) Uani 0.697(8) 1 d D U P C 1
C3_9 C 0.5495(5) 0.4373(5) 0.3334(3) 0.053(2) Uani 0.697(8) 1 d D U P C 1
F4_9 F 0.5909(4) 0.4915(4) 0.3440(2) 0.067(2) Uani 0.697(8) 1 d D U P C 1
F5_9 F 0.5813(6) 0.4074(6) 0.3018(4) 0.066(3) Uani 0.697(8) 1 d D U P C 1
F6_9 F 0.5481(9) 0.3922(7) 0.3645(4) 0.066(3) Uani 0.697(8) 1 d D U P C 1
C4_9 C 0.4465(6) 0.5140(5) 0.3544(3) 0.048(2) Uani 0.697(8) 1 d D U P C 1
F7_9 F 0.4748(6) 0.5754(6) 0.3453(5) 0.057(2) Uani 0.697(8) 1 d D U P C 1
F8_9 F 0.4684(9) 0.4959(9) 0.3909(3) 0.063(3) Uani 0.697(8) 1 d D U P C 1
F9_9 F 0.3753(4) 0.5193(4) 0.3547(2) 0.0620(18) Uani 0.697(8) 1 d D U P C 1
O1_6 O 0.4359(10) 0.6088(12) 0.2326(9) 0.0325(18) Uani 0.316(7) 1 d D U P C 2
C1_6 C 0.3654(11) 0.6292(9) 0.2305(5) 0.0368(12) Uani 0.316(7) 1 d D U P C 2
C2_6 C 0.3267(10) 0.5904(9) 0.1960(5) 0.049(3) Uani 0.316(7) 1 d D U P C 2
F1_6 F 0.3518(11) 0.6099(10) 0.1606(5) 0.056(4) Uani 0.316(7) 1 d D U P C 2
F2_6 F 0.2553(7) 0.6006(8) 0.1960(5) 0.058(4) Uani 0.316(7) 1 d D U P C 2
F3_6 F 0.3372(6) 0.5222(6) 0.2000(4) 0.046(3) Uani 0.316(7) 1 d D U P C 2
C3_6 C 0.3269(12) 0.6165(12) 0.2708(6) 0.050(4) Uani 0.316(7) 1 d D U P C 2
F4_6 F 0.3706(9) 0.6331(10) 0.3006(5) 0.048(4) Uani 0.316(7) 1 d D U P C 2
F5_6 F 0.3076(13) 0.5508(10) 0.2755(7) 0.063(5) Uani 0.316(7) 1 d D U P C 2
F6_6 F 0.2660(11) 0.6513(11) 0.2747(7) 0.068(5) Uani 0.316(7) 1 d D U P C 2
C4_6 C 0.3633(9) 0.7070(8) 0.2214(5) 0.053(3) Uani 0.316(7) 1 d D U P C 2
F7_6 F 0.3822(11) 0.7435(8) 0.2533(4) 0.062(4) Uani 0.316(7) 1 d D U P C 2
F8_6 F 0.2985(7) 0.7291(7) 0.2093(4) 0.057(3) Uani 0.316(7) 1 d D U P C 2
F9_6 F 0.4089(9) 0.7224(8) 0.1918(5) 0.055(4) Uani 0.316(7) 1 d D U P C 2
O1_4 O 0.6791(6) 0.6559(6) 0.4847(4) 0.0356(13) Uani 0.396(3) 1 d D U P A 2
C1_4 C 0.6226(8) 0.6117(7) 0.4851(4) 0.0349(12) Uani 0.396(3) 1 d D U P A 2
C2_4 C 0.5546(7) 0.6461(8) 0.4668(5) 0.050(3) Uani 0.396(3) 1 d D U P A 2
F1_4 F 0.5374(9) 0.7029(8) 0.4887(5) 0.069(4) Uani 0.396(3) 1 d D U P A 2
F2_4 F 0.4937(9) 0.6082(9) 0.4725(6) 0.066(4) Uani 0.396(3) 1 d D U P A 2
F3_4 F 0.5638(9) 0.6608(10) 0.4295(4) 0.096(5) Uani 0.396(3) 1 d D U P A 2
C3_4 C 0.6415(10) 0.5473(8) 0.4596(5) 0.068(4) Uani 0.396(3) 1 d D U P A 2
F4_4 F 0.6978(7) 0.5156(6) 0.4763(4) 0.074(4) Uani 0.396(3) 1 d D U P A 2
F5_4 F 0.6683(12) 0.5710(12) 0.4266(6) 0.124(6) Uani 0.396(3) 1 d D U P A 2
F6_4 F 0.5842(9) 0.5107(8) 0.4529(6) 0.093(4) Uani 0.396(3) 1 d D U P A 2
C4_4 C 0.6031(9) 0.5810(10) 0.5260(5) 0.068(4) Uani 0.396(3) 1 d D U P A 2
F7_4 F 0.6596(8) 0.5619(11) 0.5488(5) 0.088(4) Uani 0.396(3) 1 d D U P A 2
F8_4 F 0.5683(15) 0.5204(12) 0.5173(10) 0.091(7) Uani 0.396(3) 1 d D U P A 2
F9_4 F 0.5592(10) 0.6148(12) 0.5482(5) 0.118(5) Uani 0.396(3) 1 d D U P A 2
O1_2 O 0.5060(17) 0.5102(12) 0.1989(9) 0.041(6) Uani 0.331(7) 1 d D U P C 2
C1_2 C 0.5243(9) 0.4526(10) 0.1785(6) 0.048(4) Uani 0.331(7) 1 d D U P C 2
C2_2 C 0.5040(11) 0.4627(10) 0.1337(5) 0.060(4) Uani 0.331(7) 1 d D U P C 2
F1_2 F 0.4350(9) 0.4607(9) 0.1298(5) 0.065(4) Uani 0.331(7) 1 d D U P C 2
F2_2 F 0.535(2) 0.4159(16) 0.1097(12) 0.077(8) Uani 0.331(7) 1 d D U P C 2
F3_2 F 0.5296(17) 0.5238(12) 0.1237(12) 0.056(6) Uani 0.331(7) 1 d D U P C 2
C3_2 C 0.6070(8) 0.4389(8) 0.1819(5) 0.057(4) Uani 0.331(7) 1 d D U P C 2
F4_2 F 0.6276(8) 0.4482(8) 0.2202(4) 0.063(4) Uani 0.331(7) 1 d D U P C 2
F5_2 F 0.6448(8) 0.4823(7) 0.1595(5) 0.067(4) Uani 0.331(7) 1 d D U P C 2
F6_2 F 0.6261(8) 0.3753(6) 0.1718(5) 0.070(4) Uani 0.331(7) 1 d D U P C 2
C4_2 C 0.4846(9) 0.3894(8) 0.1958(5) 0.051(4) Uani 0.331(7) 1 d D U P C 2
F7_2 F 0.5170(13) 0.3646(18) 0.2295(7) 0.053(5) Uani 0.331(7) 1 d D U P C 2
F8_2 F 0.4825(10) 0.3375(7) 0.1695(4) 0.071(4) Uani 0.331(7) 1 d D U P C 2
F9_2 F 0.4171(7) 0.4054(8) 0.2065(5) 0.061(4) Uani 0.331(7) 1 d D U P C 2
Cu3 Cu 0.49208(6) 0.60204(5) 0.17188(3) 0.0484(3) Uani 1 1 d . . . . .
Al1 Al 0.49646(8) 0.54379(8) 0.24853(4) 0.0261(3) Uani 1 1 d . . . . .
Al2 Al 0.7500 0.29501(11) 0.0000 0.0372(5) Uani 1 2 d S T P . .
Al3 Al 0.7500 0.70690(10) 0.5000 0.0261(4) Uani 1 2 d S T P A .
S1 S 1.00418(16) 0.25950(11) 0.11715(5) 0.0664(6) Uani 1 1 d . . . . .
O2 O 0.9573(5) 0.2361(4) 0.0917(3) 0.042(2) Uani 0.5 1 d . . P B 1
O1 O 1.0317(6) 0.2345(5) 0.0847(3) 0.050(2) Uani 0.5 1 d . . P B 2
O3 O 1.0142(3) 0.3262(3) 0.13180(18) 0.0651(15) Uani 1 1 d . . . . .
Cu1 Cu 0.87187(10) 0.26143(9) 0.05974(6) 0.0384(4) Uani 0.5 1 d . . P B 1
Cu2 Cu 0.61766(10) 0.72921(10) 0.55008(6) 0.0396(4) Uani 0.5 1 d . . P A 2
O1_1 O 0.5201(7) 0.5052(6) 0.2017(4) 0.030(2) Uani 0.669(7) 1 d D U P C 1
C1_1 C 0.5126(5) 0.4464(5) 0.1800(3) 0.0340(19) Uani 0.669(7) 1 d D U P C 1
F1_1 F 0.3926(4) 0.4413(4) 0.20613(19) 0.0525(16) Uani 0.669(7) 1 d D U P C 1
C2_1 C 0.4315(5) 0.4321(5) 0.1727(3) 0.049(2) Uani 0.669(7) 1 d D U P C 1
F2_1 F 0.4052(4) 0.4765(4) 0.1455(2) 0.0595(18) Uani 0.669(7) 1 d D U P C 1
C3_1 C 0.5510(6) 0.4538(5) 0.1391(3) 0.048(2) Uani 0.669(7) 1 d D U P C 1
F3_1 F 0.4174(4) 0.3694(3) 0.1594(2) 0.064(2) Uani 0.669(7) 1 d D U P C 1
C4_1 C 0.5447(6) 0.3838(5) 0.2030(3) 0.046(2) Uani 0.669(7) 1 d D U P C 1
F4_1 F 0.5399(9) 0.5141(6) 0.1213(6) 0.058(3) Uani 0.669(7) 1 d D U P C 1
F5_1 F 0.5302(8) 0.4044(7) 0.1132(4) 0.058(3) Uani 0.669(7) 1 d D U P C 1
F6_1 F 0.6228(4) 0.4484(4) 0.1437(2) 0.0602(17) Uani 0.669(7) 1 d D U P C 1
F7_1 F 0.5569(4) 0.3314(3) 0.1782(2) 0.0622(19) Uani 0.669(7) 1 d D U P C 1
F8_1 F 0.6068(4) 0.4017(4) 0.2200(2) 0.0529(16) Uani 0.669(7) 1 d D U P C 1
F9_1 F 0.4991(7) 0.3630(9) 0.2323(3) 0.056(3) Uani 0.669(7) 1 d D U P C 1
O1_3 O 0.6598(6) 0.6723(5) 0.5021(4) 0.0356(13) Uani 0.402(3) 1 d D U P A 1
C1_3 C 0.6197(8) 0.6171(7) 0.4907(4) 0.0349(12) Uani 0.402(3) 1 d D U P A 1
F1_3 F 0.6937(7) 0.5302(7) 0.5178(6) 0.050(3) Uani 0.402(3) 1 d D U P A 1
C2_3 C 0.6298(9) 0.5592(7) 0.5217(5) 0.042(3) Uani 0.402(3) 1 d D U P A 1
F2_3 F 0.6240(8) 0.5859(7) 0.5592(4) 0.048(3) Uani 0.402(3) 1 d D U P A 1
C3_3 C 0.5389(7) 0.6371(8) 0.4848(5) 0.050(3) Uani 0.402(3) 1 d D U P A 1
F3_3 F 0.5793(9) 0.5085(6) 0.5188(7) 0.047(4) Uani 0.402(3) 1 d D U P A 1
C4_3 C 0.6455(8) 0.5928(7) 0.4486(4) 0.051(3) Uani 0.402(3) 1 d D U P A 1
F4_3 F 0.5045(10) 0.5908(9) 0.4622(6) 0.063(5) Uani 0.402(3) 1 d D U P A 1
F5_3 F 0.5336(14) 0.6975(10) 0.4659(6) 0.053(4) Uani 0.402(3) 1 d D U P A 1
F6_3 F 0.5072(12) 0.6444(11) 0.5214(6) 0.063(5) Uani 0.402(3) 1 d D U P A 1
F7_3 F 0.7131(5) 0.6050(5) 0.4401(3) 0.051(2) Uani 0.402(3) 1 d D U P A 1
F8_3 F 0.6250(8) 0.5293(6) 0.4394(4) 0.048(3) Uani 0.402(3) 1 d D U P A 1
F9_3 F 0.6089(10) 0.6298(8) 0.4194(5) 0.058(4) Uani 0.402(3) 1 d D U P A 1
O1_5 O 0.4266(5) 0.5939(4) 0.2270(3) 0.0325(18) Uani 0.684(7) 1 d D U P C 1
C1_5 C 0.3651(6) 0.6309(5) 0.2344(3) 0.0368(12) Uani 0.684(7) 1 d D U P C 1
F1_5 F 0.3627(5) 0.6445(7) 0.1624(3) 0.086(3) Uani 0.684(7) 1 d D U P C 1
C2_5 C 0.3219(5) 0.6332(7) 0.1946(3) 0.060(2) Uani 0.684(7) 1 d D U P C 1
F2_5 F 0.2890(5) 0.5728(5) 0.1889(2) 0.076(2) Uani 0.684(7) 1 d D U P C 1
C3_5 C 0.3178(6) 0.6007(7) 0.2680(4) 0.051(2) Uani 0.684(7) 1 d D U P C 1
F3_5 F 0.2707(4) 0.6808(5) 0.1952(2) 0.081(3) Uani 0.684(7) 1 d D U P C 1
C4_5 C 0.3861(6) 0.7053(5) 0.2453(4) 0.063(3) Uani 0.684(7) 1 d D U P C 1
F4_5 F 0.3172(5) 0.5335(4) 0.2650(3) 0.059(2) Uani 0.684(7) 1 d D U P C 1
F5_5 F 0.2516(5) 0.6243(5) 0.2665(3) 0.064(2) Uani 0.684(7) 1 d D U P C 1
F6_5 F 0.3444(6) 0.6150(7) 0.3039(3) 0.071(3) Uani 0.684(7) 1 d D U P C 1
F7_5 F 0.3331(5) 0.7420(4) 0.2605(3) 0.084(3) Uani 0.684(7) 1 d D U P C 1
F8_5 F 0.4385(4) 0.7044(4) 0.2733(3) 0.078(2) Uani 0.684(7) 1 d D U P C 1
F9_5 F 0.4128(5) 0.7379(5) 0.2127(4) 0.087(3) Uani 0.684(7) 1 d D U P C 1
O1_7 O 0.8396(4) 0.3330(4) 0.0137(2) 0.0356(13) Uani 0.538(6) 1 d D U P B 1
C1_7 C 0.8814(7) 0.3897(6) 0.0095(4) 0.0349(12) Uani 0.538(6) 1 d D U P B 1
F1_7 F 0.9195(4) 0.3975(4) 0.0786(2) 0.0475(18) Uani 0.538(6) 1 d D U P B 1
C2_7 C 0.8802(7) 0.4288(5) 0.0504(3) 0.039(2) Uani 0.538(6) 1 d D U P B 1
F2_7 F 0.9073(5) 0.4920(4) 0.0461(3) 0.0530(19) Uani 0.538(6) 1 d D U P B 1
C3_7 C 0.9601(6) 0.3673(6) 0.0001(4) 0.041(2) Uani 0.538(6) 1 d D U P B 1
F3_7 F 0.8152(7) 0.4369(9) 0.0662(6) 0.044(3) Uani 0.538(6) 1 d D U P B 1
C4_7 C 0.8540(6) 0.4367(5) -0.0247(3) 0.036(2) Uani 0.538(6) 1 d D U P B 1
F5_7 F 0.9818(4) 0.3160(4) 0.0233(2) 0.0475(18) Uani 0.538(6) 1 d D U P B 1
F6_7 F 0.9672(11) 0.3496(9) -0.0379(3) 0.042(3) Uani 0.538(6) 1 d D U P B 1
F7_7 F 0.9041(5) 0.4792(4) -0.0372(3) 0.053(2) Uani 0.538(6) 1 d D U P B 1
F8_7 F 0.8335(4) 0.3978(4) -0.0553(2) 0.0442(17) Uani 0.538(6) 1 d D U P B 1
F9_7 F 0.7972(4) 0.4728(3) -0.0114(2) 0.0467(18) Uani 0.538(6) 1 d D U P B 1
F4_7 F 1.0082(4) 0.4189(4) 0.0052(3) 0.059(2) Uani 0.538(6) 1 d D . P B 1

loop_
_atom_site_aniso_label
_atom_site_aniso_U_11
_atom_site_aniso_U_22
_atom_site_aniso_U_33
_atom_site_aniso_U_23
_atom_site_aniso_U_13
_atom_site_aniso_U_12
O1_16 0.040(2) 0.035(2) 0.0304(18) 0.0004(16) -0.0095(16) -0.0036(17)
C1_16 0.053(3) 0.029(2) 0.040(3) -0.005(2) -0.001(2) -0.004(2)
C2_16 0.154(6) 0.068(4) 0.050(4) 0.009(3) 0.027(4) 0.057(4)
F1_16 0.301(11) 0.056(3) 0.078(4) 0.028(3) 0.067(5) 0.075(5)
F2_16 0.248(9) 0.056(3) 0.064(3) 0.000(2) 0.050(4) 0.051(4)
F3_16 0.123(4) 0.162(6) 0.064(3) 0.026(4) 0.019(3) 0.098(4)
C3_16 0.046(3) 0.041(3) 0.042(3) -0.004(2) -0.013(2) -0.001(2)
F4_16 0.128(5) 0.057(2) 0.041(2) 0.0062(18) -0.007(2) 0.033(3)
F5_16 0.055(2) 0.088(3) 0.047(2) 0.015(2) -0.0054(19) -0.005(2)
F6_16 0.072(3) 0.086(3) 0.040(2) -0.020(2) -0.0058(19) -0.017(2)
C4_16 0.073(4) 0.112(6) 0.054(4) -0.040(3) 0.000(3) -0.047(4)
F7_16 0.063(3) 0.184(6) 0.067(3) -0.044(4) -0.013(3) -0.017(4)
F8_16 0.168(7) 0.124(5) 0.066(3) -0.042(3) 0.012(4) -0.101(5)
F9_16 0.088(4) 0.169(6) 0.061(3) -0.042(3) 0.020(3) -0.081(4)
O1_15 0.037(3) 0.025(2) 0.044(3) 0.000(2) -0.007(2) -0.0098(19)
C1_15 0.034(2) 0.028(2) 0.043(2) -0.0018(17) -0.0064(17) -0.0079(16)
C2_15 0.027(7) 0.034(7) 0.042(6) -0.009(5) -0.005(5) -0.003(5)
F1_15 0.013(7) 0.050(10) 0.046(7) -0.004(7) -0.006(6) 0.005(7)
F2_15 0.026(6) 0.043(8) 0.058(9) -0.024(7) -0.004(5) -0.004(6)
F3_15 0.040(9) 0.034(7) 0.041(9) -0.015(6) -0.012(7) 0.007(6)
C3_15 0.041(7) 0.033(6) 0.048(7) 0.001(5) -0.008(5) -0.014(5)
F4_15 0.042(12) 0.043(9) 0.051(7) -0.003(7) -0.009(7) -0.019(8)
F5_15 0.045(4) 0.039(5) 0.066(6) 0.013(5) 0.003(4) -0.012(4)
F6_15 0.049(7) 0.069(12) 0.051(11) 0.008(9) -0.003(7) -0.031(7)
C4_15 0.038(6) 0.036(6) 0.038(7) -0.009(5) -0.008(5) -0.006(5)
F7_15 0.043(8) 0.038(7) 0.045(7) -0.015(6) -0.014(6) 0.004(6)
F8_15 0.042(8) 0.045(11) 0.053(11) -0.003(8) -0.001(7) -0.007(7)
F9_15 0.032(12) 0.036(9) 0.035(8) -0.012(7) -0.007(8) -0.005(7)
O1_8 0.031(4) 0.024(4) 0.036(4) 0.007(3) -0.015(3) 0.003(3)
C1_8 0.029(4) 0.032(4) 0.033(4) 0.001(3) -0.013(3) -0.003(3)
C2_8 0.041(5) 0.034(5) 0.054(5) 0.011(4) -0.011(4) -0.007(4)
F1_8 0.040(4) 0.062(5) 0.046(4) 0.016(3) -0.009(3) -0.018(4)
F2_8 0.040(4) 0.058(5) 0.093(7) 0.012(5) -0.013(4) -0.017(4)
F3_8 0.063(6) 0.038(4) 0.085(6) 0.003(4) 0.001(5) -0.003(4)
C3_8 0.038(6) 0.079(7) 0.038(5) -0.005(4) -0.017(4) 0.003(5)
F4_8 0.048(5) 0.099(6) 0.036(4) 0.004(4) -0.006(3) 0.010(5)
F5_8 0.037(5) 0.086(9) 0.042(7) -0.029(5) -0.018(4) -0.001(5)
F6_8 0.041(4) 0.086(7) 0.058(5) -0.025(5) -0.013(4) 0.000(4)
C4_8 0.032(5) 0.042(5) 0.051(5) -0.002(4) -0.015(4) 0.003(4)
F7_8 0.039(4) 0.044(4) 0.075(5) 0.008(4) -0.010(4) 0.014(3)
F8_8 0.032(4) 0.062(6) 0.071(5) -0.014(5) -0.023(4) 0.010(4)
F9_8 0.040(8) 0.042(9) 0.054(5) -0.009(4) -0.005(4) -0.003(6)
O1_14 0.044(3) 0.033(2) 0.078(4) 0.000(3) 0.007(3) -0.009(2)
C1_14 0.037(3) 0.047(3) 0.083(4) 0.021(3) -0.007(3) -0.011(2)
C2_14 0.067(9) 0.064(8) 0.072(7) 0.019(5) -0.003(5) -0.005(6)
F1_14 0.073(9) 0.068(13) 0.091(12) 0.017(10) -0.017(7) -0.003(7)
F2_14 0.082(11) 0.063(10) 0.066(9) 0.027(8) 0.003(8) 0.000(8)
F3_14 0.079(13) 0.066(8) 0.026(8) 0.018(6) 0.009(9) 0.000(8)
C3_14 0.041(6) 0.050(9) 0.072(8) 0.032(6) -0.006(5) -0.020(5)
F4_14 0.064(12) 0.059(13) 0.074(8) 0.035(7) -0.010(6) -0.047(10)
F5_14 0.046(8) 0.064(8) 0.088(12) 0.032(7) -0.006(7) -0.011(6)
F6_14 0.048(8) 0.046(9) 0.072(9) 0.025(7) -0.005(6) -0.027(7)
C4_14 0.068(8) 0.059(7) 0.081(9) 0.024(6) 0.012(6) 0.007(6)
F7_14 0.085(13) 0.087(10) 0.116(12) -0.003(8) 0.015(9) -0.004(9)
F8_14 0.041(9) 0.056(9) 0.076(9) 0.023(6) 0.017(7) 0.006(7)
F9_14 0.067(8) 0.060(10) 0.074(10) 0.054(8) 0.013(6) 0.018(6)
O1_13 0.044(3) 0.033(2) 0.078(4) 0.000(3) 0.007(3) -0.009(2)
C1_13 0.037(3) 0.047(3) 0.083(4) 0.021(3) -0.007(3) -0.011(2)
C2_13 0.067(5) 0.061(5) 0.135(7) 0.005(5) -0.042(5) 0.011(4)
F1_13 0.098(6) 0.070(5) 0.161(8) -0.009(5) -0.032(5) 0.029(5)
F2_13 0.104(7) 0.066(5) 0.160(9) 0.035(5) -0.054(6) -0.005(5)
F3_13 0.064(5) 0.076(5) 0.180(9) -0.021(5) -0.057(5) 0.019(4)
C3_13 0.064(5) 0.076(5) 0.071(5) 0.036(4) 0.004(4) 0.017(4)
F4_13 0.076(5) 0.162(9) 0.074(5) 0.040(5) 0.010(4) 0.051(5)
F5_13 0.081(5) 0.078(4) 0.066(5) 0.011(3) 0.024(4) 0.007(4)
F6_13 0.078(5) 0.150(9) 0.078(5) 0.064(5) 0.018(4) 0.024(5)
C4_13 0.074(6) 0.047(5) 0.131(7) 0.048(4) -0.048(5) -0.029(4)
F7_13 0.062(4) 0.079(6) 0.118(6) 0.054(5) -0.032(4) -0.030(5)
F8_13 0.115(8) 0.111(8) 0.159(9) 0.067(7) -0.048(6) -0.069(7)
F9_13 0.108(6) 0.049(4) 0.220(9) 0.007(5) -0.074(6) -0.024(4)
O1_12 0.034(3) 0.035(4) 0.048(3) -0.012(3) -0.003(3) -0.004(3)
C1_12 0.035(2) 0.034(3) 0.044(3) -0.004(2) -0.005(2) -0.005(2)
C2_12 0.048(6) 0.071(8) 0.043(6) -0.005(5) 0.002(5) -0.008(5)
F1_12 0.053(8) 0.085(9) 0.051(7) -0.016(7) -0.008(7) 0.002(7)
F2_12 0.083(10) 0.084(8) 0.039(6) -0.006(6) 0.000(6) -0.027(7)
F3_12 0.057(8) 0.082(11) 0.042(6) -0.005(6) -0.005(5) -0.005(7)
C3_12 0.058(7) 0.040(6) 0.073(8) -0.007(5) -0.005(5) 0.003(5)
F4_12 0.060(6) 0.044(7) 0.078(8) -0.020(5) -0.001(5) 0.003(5)
F5_12 0.068(9) 0.046(7) 0.085(8) -0.003(6) -0.010(6) 0.005(6)
F6_12 0.077(9) 0.055(7) 0.113(12) -0.029(7) -0.008(8) -0.003(7)
C4_12 0.046(7) 0.037(7) 0.042(6) -0.006(5) -0.005(5) -0.003(5)
F7_12 0.069(8) 0.040(9) 0.050(6) 0.002(5) 0.006(6) -0.005(7)
F8_12 0.061(8) 0.057(9) 0.038(10) -0.008(7) -0.007(6) -0.015(6)
F9_12 0.050(8) 0.039(7) 0.053(10) -0.018(5) -0.026(6) -0.003(5)
O1_11 0.034(3) 0.035(4) 0.048(3) -0.012(3) -0.003(3) -0.004(3)
C1_11 0.035(2) 0.034(3) 0.044(3) -0.004(2) -0.005(2) -0.005(2)
C2_11 0.049(5) 0.061(6) 0.045(4) 0.003(4) -0.006(3) -0.022(4)
F1_11 0.068(5) 0.081(7) 0.056(4) -0.017(4) -0.001(4) -0.034(5)
F2_11 0.047(4) 0.073(6) 0.056(6) 0.012(4) -0.016(3) -0.033(4)
F3_11 0.068(5) 0.065(6) 0.058(6) 0.008(4) -0.031(4) -0.018(4)
C3_11 0.038(4) 0.049(4) 0.055(4) -0.013(3) -0.001(3) -0.004(3)
F4_11 0.063(5) 0.078(6) 0.052(3) -0.009(3) 0.004(3) -0.015(4)
F5_11 0.039(3) 0.043(3) 0.103(5) -0.014(3) -0.004(3) 0.001(2)
F6_11 0.033(3) 0.062(4) 0.089(5) -0.019(4) -0.001(3) -0.007(3)
C4_11 0.036(4) 0.033(4) 0.078(5) 0.000(3) -0.015(3) -0.009(3)
F7_11 0.056(4) 0.046(4) 0.086(5) 0.018(3) -0.029(4) -0.005(3)
F8_11 0.046(4) 0.063(5) 0.095(5) 0.019(4) -0.010(3) -0.022(3)
F9_11 0.059(4) 0.036(4) 0.118(6) -0.022(4) -0.011(4) -0.001(3)
O1_10 0.050(3) 0.035(4) 0.0297(18) 0.0001(18) -0.0025(18) -0.003(3)
C1_10 0.048(3) 0.040(3) 0.030(2) 0.0045(19) -0.0062(19) -0.008(2)
C2_10 0.069(8) 0.048(7) 0.033(6) -0.001(5) -0.011(5) -0.011(5)
F1_10 0.071(7) 0.075(10) 0.044(7) 0.000(6) -0.013(5) -0.022(6)
F2_10 0.108(14) 0.053(13) 0.032(6) -0.002(6) -0.003(6) -0.011(9)
F3_10 0.087(13) 0.052(8) 0.038(8) -0.001(5) -0.016(8) -0.005(7)
C3_10 0.055(6) 0.055(7) 0.046(7) 0.007(5) -0.004(5) -0.015(5)
F4_10 0.069(12) 0.062(11) 0.054(8) 0.003(7) -0.015(8) -0.022(8)
F5_10 0.050(6) 0.064(8) 0.060(8) 0.005(6) -0.002(5) -0.018(5)
F6_10 0.060(12) 0.060(11) 0.048(8) 0.011(7) 0.000(7) -0.013(9)
C4_10 0.064(7) 0.052(6) 0.035(7) 0.009(5) 0.002(5) 0.006(5)
F7_10 0.080(10) 0.045(6) 0.049(7) 0.009(5) -0.004(6) 0.011(5)
F8_10 0.072(12) 0.088(14) 0.039(7) 0.012(6) -0.002(6) 0.003(10)
F9_10 0.066(8) 0.052(10) 0.049(8) 0.015(7) 0.007(6) 0.015(6)
O1_9 0.050(3) 0.035(4) 0.0297(18) 0.0001(18) -0.0025(18) -0.003(3)
C1_9 0.048(3) 0.040(3) 0.030(2) 0.0045(19) -0.0062(19) -0.008(2)
C2_9 0.056(4) 0.042(4) 0.040(4) 0.003(3) -0.007(3) -0.007(3)
F1_9 0.052(4) 0.054(5) 0.060(4) 0.003(3) -0.008(3) -0.014(3)
F2_9 0.067(6) 0.047(5) 0.048(4) 0.007(3) 0.003(3) -0.020(4)
F3_9 0.078(5) 0.041(3) 0.065(4) 0.000(3) 0.007(3) -0.001(3)
C3_9 0.048(4) 0.049(5) 0.061(5) 0.012(4) -0.013(3) -0.002(3)
F4_9 0.053(4) 0.080(5) 0.068(4) 0.021(3) -0.023(3) -0.020(3)
F5_9 0.056(5) 0.066(6) 0.077(5) 0.006(4) -0.003(4) 0.002(4)
F6_9 0.064(6) 0.059(5) 0.075(5) 0.029(4) -0.026(4) -0.007(4)
C4_9 0.064(5) 0.043(4) 0.038(4) 0.000(3) -0.001(3) -0.004(3)
F7_9 0.073(6) 0.042(4) 0.055(5) -0.004(3) -0.006(4) -0.006(3)
F8_9 0.093(6) 0.062(8) 0.035(3) -0.005(3) -0.008(3) -0.017(5)
F9_9 0.068(4) 0.065(4) 0.054(3) -0.002(3) 0.010(3) 0.005(3)
O1_6 0.030(3) 0.029(5) 0.038(4) -0.004(3) -0.005(2) 0.002(3)
C1_6 0.031(2) 0.042(3) 0.037(3) 0.001(2) -0.002(2) 0.0106(19)
C2_6 0.039(6) 0.057(6) 0.051(6) -0.001(5) -0.010(5) 0.000(5)
F1_6 0.053(8) 0.073(9) 0.043(5) 0.003(5) -0.010(5) -0.002(7)
F2_6 0.038(6) 0.076(9) 0.062(8) 0.015(6) -0.014(5) 0.004(5)
F3_6 0.033(6) 0.054(5) 0.052(6) -0.006(4) -0.008(5) -0.006(4)
C3_6 0.050(7) 0.062(9) 0.039(6) 0.001(5) 0.008(5) 0.019(5)
F4_6 0.052(8) 0.059(9) 0.033(5) 0.000(5) 0.012(5) 0.018(6)
F5_6 0.071(11) 0.068(8) 0.051(8) 0.002(6) 0.031(7) 0.016(6)
F6_6 0.056(8) 0.080(11) 0.067(10) 0.000(8) 0.019(7) 0.027(7)
C4_6 0.054(7) 0.044(6) 0.061(7) 0.005(4) -0.001(5) 0.014(4)
F7_6 0.086(11) 0.042(7) 0.058(6) 0.004(5) -0.002(6) -0.002(7)
F8_6 0.060(6) 0.045(7) 0.065(8) 0.002(6) -0.001(5) 0.021(5)
F9_6 0.062(7) 0.039(7) 0.064(7) 0.011(6) 0.003(6) 0.013(5)
O1_4 0.037(3) 0.025(2) 0.044(3) 0.000(2) -0.007(2) -0.0098(19)
C1_4 0.034(2) 0.028(2) 0.043(2) -0.0018(17) -0.0064(17) -0.0079(16)
C2_4 0.037(5) 0.049(7) 0.065(7) 0.006(5) -0.014(4) 0.004(4)
F1_4 0.037(6) 0.065(6) 0.104(10) -0.011(7) -0.022(7) 0.015(5)
F2_4 0.030(5) 0.068(8) 0.100(11) -0.007(7) -0.011(6) 0.007(5)
F3_4 0.078(8) 0.135(12) 0.074(6) 0.024(6) -0.006(5) 0.046(8)
C3_4 0.072(7) 0.059(6) 0.074(7) -0.021(5) -0.021(6) 0.017(5)
F4_4 0.083(7) 0.046(6) 0.091(8) -0.024(5) -0.029(6) 0.021(5)
F5_4 0.136(13) 0.137(12) 0.099(8) 0.000(8) 0.013(8) 0.024(10)
F6_4 0.088(8) 0.079(8) 0.112(11) -0.032(7) -0.036(7) -0.001(7)
C4_4 0.043(7) 0.095(9) 0.065(6) 0.034(5) 0.001(5) 0.008(6)
F7_4 0.066(7) 0.131(13) 0.066(7) 0.030(8) -0.006(6) 0.029(7)
F8_4 0.060(11) 0.103(10) 0.108(13) 0.039(8) -0.001(9) 0.000(8)
F9_4 0.097(9) 0.187(13) 0.070(7) 0.026(8) 0.004(6) 0.070(9)
O1_2 0.047(12) 0.031(7) 0.045(9) 0.010(5) -0.017(7) 0.015(6)
C1_2 0.046(6) 0.039(6) 0.058(7) -0.002(5) -0.005(4) 0.008(4)
C2_2 0.072(8) 0.050(7) 0.060(7) -0.005(5) -0.009(5) 0.000(6)
F1_2 0.075(7) 0.072(9) 0.049(8) -0.002(6) -0.014(5) -0.004(6)
F2_2 0.099(13) 0.054(10) 0.077(12) -0.012(8) 0.008(9) -0.002(8)
F3_2 0.079(12) 0.044(7) 0.044(9) -0.011(6) 0.003(8) 0.002(7)
C3_2 0.044(6) 0.054(7) 0.072(7) 0.000(5) -0.009(5) 0.009(5)
F4_2 0.049(7) 0.066(9) 0.074(6) 0.000(5) -0.014(5) 0.013(6)
F5_2 0.050(7) 0.059(7) 0.093(9) 0.006(6) 0.011(6) 0.015(5)
F6_2 0.055(7) 0.058(6) 0.095(9) -0.009(6) -0.004(7) 0.018(5)
C4_2 0.048(7) 0.043(6) 0.061(7) 0.001(5) 0.000(5) 0.008(5)
F7_2 0.063(10) 0.035(10) 0.059(8) -0.001(6) 0.002(6) 0.013(8)
F8_2 0.091(10) 0.048(6) 0.074(7) -0.009(5) -0.002(6) 0.003(6)
F9_2 0.050(6) 0.047(7) 0.086(9) -0.007(6) 0.003(5) 0.001(5)
Cu3 0.0526(6) 0.0516(5) 0.0411(5) 0.0086(4) -0.0039(4) 0.0016(5)
Al1 0.0245(7) 0.0243(7) 0.0294(7) -0.0015(5) -0.0052(6) 0.0012(6)
Al2 0.0282(12) 0.0192(10) 0.0641(16) 0.000 0.0038(11) 0.000
Al3 0.0258(10) 0.0204(9) 0.0321(10) 0.000 -0.0036(8) 0.000
S1 0.1007(16) 0.0599(11) 0.0385(8) 0.0037(8) -0.0064(10) -0.0260(11)
O2 0.030(4) 0.034(4) 0.061(6) 0.005(4) 0.001(4) -0.008(3)
O1 0.057(6) 0.036(5) 0.057(6) -0.002(4) -0.014(5) -0.001(4)
O3 0.057(3) 0.069(3) 0.069(3) -0.030(3) -0.004(3) 0.006(3)
Cu1 0.0328(9) 0.0348(8) 0.0475(9) 0.0121(7) -0.0140(8) -0.0060(7)
Cu2 0.0342(9) 0.0418(9) 0.0429(10) -0.0075(8) 0.0024(8) 0.0035(8)
O1_1 0.033(5) 0.031(4) 0.026(4) -0.008(3) -0.006(3) -0.001(3)
C1_1 0.051(4) 0.022(3) 0.029(3) -0.013(3) -0.009(3) -0.002(3)
F1_1 0.053(4) 0.053(4) 0.051(3) -0.012(3) -0.004(3) -0.014(3)
C2_1 0.060(4) 0.045(4) 0.042(4) -0.014(3) -0.013(3) -0.006(3)
F2_1 0.051(4) 0.073(4) 0.055(4) 0.000(3) -0.015(3) -0.011(3)
C3_1 0.066(5) 0.048(4) 0.029(4) -0.013(3) -0.002(3) 0.002(4)
F3_1 0.070(5) 0.055(3) 0.066(4) -0.021(3) -0.013(3) -0.019(3)
C4_1 0.059(5) 0.037(4) 0.041(4) -0.001(3) -0.002(3) 0.005(3)
F4_1 0.092(7) 0.045(4) 0.038(5) 0.002(4) 0.015(4) 0.010(4)
F5_1 0.092(6) 0.048(5) 0.032(4) -0.018(4) 0.008(3) -0.004(4)
F6_1 0.064(4) 0.061(4) 0.056(4) -0.008(3) 0.005(3) 0.001(3)
F7_1 0.092(5) 0.033(3) 0.062(4) -0.012(3) -0.002(3) 0.011(3)
F8_1 0.055(3) 0.044(3) 0.059(4) 0.003(3) -0.013(3) 0.008(3)
F9_1 0.082(6) 0.038(5) 0.047(4) -0.002(3) 0.002(4) -0.008(5)
O1_3 0.037(3) 0.025(2) 0.044(3) 0.000(2) -0.007(2) -0.0098(19)
C1_3 0.034(2) 0.028(2) 0.043(2) -0.0018(17) -0.0064(17) -0.0079(16)
F1_3 0.045(4) 0.039(5) 0.066(6) 0.013(5) 0.003(4) -0.012(4)
C2_3 0.043(5) 0.029(5) 0.055(6) 0.003(4) 0.001(4) -0.013(4)
F2_3 0.050(7) 0.043(6) 0.051(5) 0.007(4) 0.015(4) -0.026(5)
C3_3 0.044(5) 0.045(6) 0.062(6) -0.011(5) -0.010(4) -0.005(4)
F3_3 0.027(5) 0.018(4) 0.095(10) 0.010(5) 0.000(5) -0.012(4)
C4_3 0.062(6) 0.036(6) 0.054(5) -0.016(4) 0.000(4) -0.023(4)
F4_3 0.050(8) 0.060(8) 0.079(8) -0.019(6) -0.018(6) -0.021(7)
F5_3 0.032(7) 0.055(6) 0.070(10) -0.002(6) -0.016(7) 0.001(5)
F6_3 0.047(6) 0.074(11) 0.070(6) -0.014(6) -0.001(5) -0.002(7)
F7_3 0.057(5) 0.029(4) 0.065(6) -0.012(4) 0.008(4) -0.009(4)
F8_3 0.048(7) 0.035(5) 0.059(7) -0.016(4) 0.005(6) -0.019(5)
F9_3 0.084(9) 0.048(7) 0.042(5) -0.009(4) 0.005(5) -0.004(6)
O1_5 0.030(3) 0.029(5) 0.038(4) -0.004(3) -0.005(2) 0.002(3)
C1_5 0.031(2) 0.042(3) 0.037(3) 0.001(2) -0.002(2) 0.0106(19)
F1_5 0.057(5) 0.152(10) 0.051(4) 0.027(5) 0.001(3) 0.035(6)
C2_5 0.036(4) 0.102(6) 0.041(4) 0.005(4) -0.012(3) 0.016(4)
F2_5 0.045(4) 0.122(6) 0.062(4) -0.019(4) -0.012(3) 0.003(4)
C3_5 0.040(4) 0.059(6) 0.053(4) 0.006(4) 0.006(3) 0.009(4)
F3_5 0.055(4) 0.125(7) 0.064(4) 0.022(4) -0.004(3) 0.040(4)
C4_5 0.038(4) 0.045(5) 0.105(6) -0.008(4) -0.004(4) 0.007(4)
F4_5 0.032(3) 0.057(4) 0.087(7) 0.011(4) 0.020(4) 0.002(3)
F5_5 0.041(3) 0.080(6) 0.071(5) 0.005(4) 0.010(3) 0.009(4)
F6_5 0.059(6) 0.108(8) 0.047(4) 0.000(4) 0.008(4) 0.008(5)
F7_5 0.056(4) 0.054(4) 0.141(8) -0.021(4) -0.004(4) 0.016(3)
F8_5 0.047(3) 0.066(4) 0.121(6) -0.047(4) -0.019(4) 0.009(3)
F9_5 0.061(5) 0.049(5) 0.150(7) 0.022(5) 0.011(5) 0.013(4)
O1_7 0.037(3) 0.025(2) 0.044(3) 0.000(2) -0.007(2) -0.0098(19)
C1_7 0.034(2) 0.028(2) 0.043(2) -0.0018(17) -0.0064(17) -0.0079(16)
F1_7 0.056(4) 0.048(4) 0.038(3) -0.001(3) -0.018(3) -0.002(3)
C2_7 0.042(5) 0.029(4) 0.045(4) -0.004(3) -0.010(4) -0.002(4)
F2_7 0.065(5) 0.033(3) 0.061(4) -0.003(3) -0.013(4) -0.012(3)
C3_7 0.035(5) 0.039(5) 0.047(5) 0.008(4) -0.006(4) -0.001(4)
F3_7 0.042(5) 0.052(5) 0.037(6) -0.016(5) -0.014(4) 0.001(4)
C4_7 0.041(5) 0.028(4) 0.040(4) 0.004(3) -0.006(3) -0.002(3)
F5_7 0.039(4) 0.052(4) 0.052(4) 0.010(3) -0.002(3) 0.013(3)
F6_7 0.039(7) 0.048(8) 0.041(4) 0.005(4) -0.001(3) -0.007(5)
F7_7 0.054(5) 0.042(4) 0.065(5) 0.020(3) 0.001(4) -0.012(3)
F8_7 0.043(4) 0.044(4) 0.045(3) 0.006(3) -0.009(3) -0.003(3)
F9_7 0.055(4) 0.037(3) 0.049(4) 0.006(3) -0.009(3) 0.011(3)
F4_7 0.031(4) 0.061(5) 0.085(6) 0.011(4) -0.003(4) -0.011(3)

loop_
_atom_type_symbol
_atom_type_description
_atom_type_scat_dispersion_real
_atom_type_scat_dispersion_imag
_atom_type_scat_source
C C 0.0181 0.0091 'International Tables Vol C Tables 4.2.6.8 and 6.1.1.4'
O O 0.0492 0.0322 'International Tables Vol C Tables 4.2.6.8 and 6.1.1.4'
F F 0.0727 0.0534 'International Tables Vol C Tables 4.2.6.8 and 6.1.1.4'
Al Al 0.2130 0.2455 'International Tables Vol C Tables 4.2.6.8 and 6.1.1.4'
S S 0.3331 0.5567 'International Tables Vol C Tables 4.2.6.8 and 6.1.1.4'
Cu Cu -1.9646 0.5888 'International Tables Vol C Tables 4.2.6.8 and 6.1.1.4'

loop_
_geom_angle_atom_site_label_1
_geom_angle_atom_site_label_2
_geom_angle_atom_site_label_3
_geom_angle
_geom_angle_site_symmetry_1
_geom_angle_site_symmetry_3
_geom_angle_publ_flag
C1_16 O1_16 Al3 148.3(4) . . ?
C1_16 O1_16 Cu2 111.8(4) . . ?
Al3 O1_16 Cu2 99.78(18) . . ?
O1_16 C1_16 C4_16 110.5(5) . . ?
O1_16 C1_16 C2_16 109.5(6) . . ?
C4_16 C1_16 C2_16 110.6(7) . . ?
O1_16 C1_16 C3_16 109.1(5) . . ?
C4_16 C1_16 C3_16 108.8(6) . . ?
C2_16 C1_16 C3_16 108.4(5) . . ?
F3_16 C2_16 F2_16 110.0(9) . . ?
F3_16 C2_16 F1_16 105.5(9) . . ?
F2_16 C2_16 F1_16 109.9(9) . . ?
F3_16 C2_16 C1_16 111.2(8) . . ?
F2_16 C2_16 C1_16 112.4(8) . . ?
F1_16 C2_16 C1_16 107.6(7) . . ?
C2_16 F3_16 Cu2 114.0(5) . . ?
F6_16 C3_16 F4_16 109.7(6) . . ?
F6_16 C3_16 F5_16 104.6(5) . . ?
F4_16 C3_16 F5_16 106.0(6) . . ?
F6_16 C3_16 C1_16 113.8(5) . . ?
F4_16 C3_16 C1_16 111.6(5) . . ?
F5_16 C3_16 C1_16 110.7(5) . . ?
F9_16 C4_16 F8_16 110.1(8) . . ?
F9_16 C4_16 F7_16 106.0(8) . . ?
F8_16 C4_16 F7_16 106.2(7) . . ?
F9_16 C4_16 C1_16 111.6(6) . . ?
F8_16 C4_16 C1_16 112.5(8) . . ?
F7_16 C4_16 C1_16 110.1(8) . . ?
C1_15 O1_15 Al3 163(2) . . ?
O1_15 C1_15 C2_15 113.7(16) . . ?
O1_15 C1_15 C4_15 109.3(16) . . ?
C2_15 C1_15 C4_15 109.5(15) . . ?
O1_15 C1_15 C3_15 105.5(15) . . ?
C2_15 C1_15 C3_15 112.2(16) . . ?
C4_15 C1_15 C3_15 106.4(16) . . ?
F2_15 C2_15 F3_15 108.9(18) . . ?
F2_15 C2_15 F1_15 107.2(17) . . ?
F3_15 C2_15 F1_15 100.1(17) . . ?
F2_15 C2_15 C1_15 111.0(16) . . ?
F3_15 C2_15 C1_15 112.8(17) . . ?
F1_15 C2_15 C1_15 116(2) . . ?
F5_15 C3_15 F6_15 116(2) . . ?
F5_15 C3_15 F4_15 111(2) . . ?
F6_15 C3_15 F4_15 107(2) . . ?
F5_15 C3_15 C1_15 110(2) . . ?
F6_15 C3_15 C1_15 111(2) . . ?
F4_15 C3_15 C1_15 100.5(19) . . ?
F7_15 C4_15 F9_15 106(2) . . ?
F7_15 C4_15 F8_15 104.1(19) . . ?
F9_15 C4_15 F8_15 108(2) . . ?
F7_15 C4_15 C1_15 110.6(16) . . ?
F9_15 C4_15 C1_15 116(3) . . ?
F8_15 C4_15 C1_15 111(2) . . ?
C1_8 O1_8 Al2 151.0(8) . . ?
O1_8 C1_8 C3_8 109.2(11) . . ?
O1_8 C1_8 C4_8 111.0(10) . . ?
C3_8 C1_8 C4_8 109.7(10) . . ?
O1_8 C1_8 C2_8 107.6(9) . . ?
C3_8 C1_8 C2_8 110.5(11) . . ?
C4_8 C1_8 C2_8 108.8(10) . . ?
F2_8 C2_8 F3_8 107.6(11) . . ?
F2_8 C2_8 F1_8 107.5(11) . . ?
F3_8 C2_8 F1_8 106.8(11) . . ?
F2_8 C2_8 C1_8 113.5(10) . . ?
F3_8 C2_8 C1_8 111.2(11) . . ?
F1_8 C2_8 C1_8 109.9(10) . . ?
F5_8 C3_8 F6_8 112.2(15) . . ?
F5_8 C3_8 F4_8 107.8(16) . . ?
F6_8 C3_8 F4_8 104.5(11) . . ?
F5_8 C3_8 C1_8 111.5(14) . . ?
F6_8 C3_8 C1_8 109.7(12) . . ?
F4_8 C3_8 C1_8 110.8(12) . . ?
F9_8 C4_8 F8_8 111.7(14) . . ?
F9_8 C4_8 F7_8 106.4(13) . . ?
F8_8 C4_8 F7_8 106.8(11) . . ?
F9_8 C4_8 C1_8 111.5(15) . . ?
F8_8 C4_8 C1_8 110.8(10) . . ?
F7_8 C4_8 C1_8 109.4(11) . . ?
C1_14 O1_14 Al2 158(3) . . ?
O1_14 C1_14 C4_14 113.1(19) . . ?
O1_14 C1_14 C3_14 110.7(19) . . ?
C4_14 C1_14 C3_14 111.2(17) . . ?
O1_14 C1_14 C2_14 112(2) . . ?
C4_14 C1_14 C2_14 106.5(16) . . ?
C3_14 C1_14 C2_14 102.9(15) . . ?
F1_14 C2_14 F3_14 118(2) . . ?
F1_14 C2_14 F2_14 112(2) . . ?
F3_14 C2_14 F2_14 103.1(18) . . ?
F1_14 C2_14 C1_14 109(2) . . ?
F3_14 C2_14 C1_14 109.2(18) . . ?
F2_14 C2_14 C1_14 104.1(18) . . ?
F4_14 C3_14 F6_14 113(2) . . ?
F4_14 C3_14 F5_14 112(2) . . ?
F6_14 C3_14 F5_14 85.2(15) . . ?
F4_14 C3_14 C1_14 110(2) . . ?
F6_14 C3_14 C1_14 125.9(19) . . ?
F5_14 C3_14 C1_14 106.4(17) . . ?
F8_14 C4_14 F9_14 112.4(19) . . ?
F8_14 C4_14 F7_14 104.6(19) . . ?
F9_14 C4_14 F7_14 102.1(19) . . ?
F8_14 C4_14 C1_14 115.8(18) . . ?
F9_14 C4_14 C1_14 107.0(17) . . ?
F7_14 C4_14 C1_14 114(2) . . ?
C1_13 O1_13 Al2 145.3(10) . . ?
C1_13 O1_13 Cu1 113.2(8) . . ?
Al2 O1_13 Cu1 101.4(5) . . ?
O1_13 C1_13 C4_13 110.0(9) . . ?
O1_13 C1_13 C2_13 109.0(9) . . ?
C4_13 C1_13 C2_13 109.5(8) . . ?
O1_13 C1_13 C3_13 108.3(9) . . ?
C4_13 C1_13 C3_13 113.3(10) . . ?
C2_13 C1_13 C3_13 106.6(9) . . ?
F1_13 C2_13 F3_13 102.0(10) . . ?
F1_13 C2_13 F2_13 107.6(11) . . ?
F3_13 C2_13 F2_13 111.0(12) . . ?
F1_13 C2_13 C1_13 112.4(11) . . ?
F3_13 C2_13 C1_13 112.5(9) . . ?
F2_13 C2_13 C1_13 110.9(9) . . ?
F4_13 C3_13 F6_13 107.1(9) . . ?
F4_13 C3_13 F5_13 105.2(11) . . ?
F6_13 C3_13 F5_13 106.2(11) . . ?
F4_13 C3_13 C1_13 113.0(10) . . ?
F6_13 C3_13 C1_13 115.5(10) . . ?
F5_13 C3_13 C1_13 109.1(9) . . ?
F8_13 C4_13 F9_13 98.3(10) . . ?
F8_13 C4_13 F7_13 114.5(11) . . ?
F9_13 C4_13 F7_13 106.7(12) . . ?
F8_13 C4_13 C1_13 114.9(11) . . ?
F9_13 C4_13 C1_13 112.8(10) . . ?
F7_13 C4_13 C1_13 109.0(9) . . ?
C1_12 O1_12 Al1 160(2) . . ?
O1_12 C1_12 C4_12 109.2(17) . . ?
O1_12 C1_12 C2_12 111.5(17) . . ?
C4_12 C1_12 C2_12 108.2(14) . . ?
O1_12 C1_12 C3_12 108.8(16) . . ?
C4_12 C1_12 C3_12 108.2(14) . . ?
C2_12 C1_12 C3_12 110.8(14) . . ?
F2_12 C2_12 F3_12 105.7(15) . . ?
F2_12 C2_12 F1_12 111.4(17) . . ?
F3_12 C2_12 F1_12 107.3(15) . . ?
F2_12 C2_12 C1_12 111.3(15) . . ?
F3_12 C2_12 C1_12 107.8(15) . . ?
F1_12 C2_12 C1_12 112.9(15) . . ?
F4_12 C3_12 F6_12 108.2(16) . . ?
F4_12 C3_12 F5_12 104.7(15) . . ?
F6_12 C3_12 F5_12 109.0(17) . . ?
F4_12 C3_12 C1_12 110.5(14) . . ?
F6_12 C3_12 C1_12 114.6(15) . . ?
F5_12 C3_12 C1_12 109.3(15) . . ?
F9_12 C4_12 F8_12 109.0(19) . . ?
F9_12 C4_12 F7_12 108.6(18) . . ?
F8_12 C4_12 F7_12 106.9(18) . . ?
F9_12 C4_12 C1_12 108.9(18) . . ?
F8_12 C4_12 C1_12 113.8(19) . . ?
F7_12 C4_12 C1_12 109.6(18) . . ?
C1_11 O1_11 Al1 154.9(10) . . ?
O1_11 C1_11 C3_11 112.6(8) . . ?
O1_11 C1_11 C2_11 109.6(9) . . ?
C3_11 C1_11 C2_11 108.6(9) . . ?
O1_11 C1_11 C4_11 110.7(9) . . ?
C3_11 C1_11 C4_11 107.3(8) . . ?
C2_11 C1_11 C4_11 108.0(8) . . ?
F3_11 C2_11 F1_11 107.9(11) . . ?
F3_11 C2_11 F2_11 106.0(11) . . ?
F1_11 C2_11 F2_11 109.2(11) . . ?
F3_11 C2_11 C1_11 111.6(11) . . ?
F1_11 C2_11 C1_11 110.9(10) . . ?
F2_11 C2_11 C1_11 111.1(10) . . ?
F5_11 C3_11 F6_11 108.5(9) . . ?
F5_11 C3_11 F4_11 106.4(8) . . ?
F6_11 C3_11 F4_11 107.6(9) . . ?
F5_11 C3_11 C1_11 111.0(8) . . ?
F6_11 C3_11 C1_11 113.3(8) . . ?
F4_11 C3_11 C1_11 109.7(9) . . ?
F8_11 C4_11 F9_11 107.8(8) . . ?
F8_11 C4_11 F7_11 107.7(9) . . ?
F9_11 C4_11 F7_11 105.2(8) . . ?
F8_11 C4_11 C1_11 115.8(8) . . ?
F9_11 C4_11 C1_11 109.9(8) . . ?
F7_11 C4_11 C1_11 109.8(7) . . ?
C1_10 O1_10 Al1 156(3) . . ?
O1_10 C1_10 C4_10 109.3(19) . . ?
O1_10 C1_10 C3_10 109.3(19) . . ?
C4_10 C1_10 C3_10 109.4(15) . . ?
O1_10 C1_10 C2_10 110.0(19) . . ?
C4_10 C1_10 C2_10 109.0(15) . . ?
C3_10 C1_10 C2_10 109.8(14) . . ?
F2_10 C2_10 F1_10 107(2) . . ?
F2_10 C2_10 F3_10 105(2) . . ?
F1_10 C2_10 F3_10 109.6(18) . . ?
F2_10 C2_10 C1_10 117(2) . . ?
F1_10 C2_10 C1_10 109.5(15) . . ?
F3_10 C2_10 C1_10 109(2) . . ?
F5_10 C3_10 F4_10 110.4(17) . . ?
F5_10 C3_10 F6_10 107(2) . . ?
F4_10 C3_10 F6_10 108(2) . . ?
F5_10 C3_10 C1_10 110.8(15) . . ?
F4_10 C3_10 C1_10 112.6(19) . . ?
F6_10 C3_10 C1_10 108(2) . . ?
F8_10 C4_10 F9_10 106.3(19) . . ?
F8_10 C4_10 F7_10 108.0(19) . . ?
F9_10 C4_10 F7_10 107.5(16) . . ?
F8_10 C4_10 C1_10 112(2) . . ?
F9_10 C4_10 C1_10 111.3(17) . . ?
F7_10 C4_10 C1_10 111.1(15) . . ?
C1_9 O1_9 Al1 150.9(12) . . ?
O1_9 C1_9 C3_9 111.5(10) . . ?
O1_9 C1_9 C2_9 107.2(9) . . ?
C3_9 C1_9 C2_9 109.6(8) . . ?
O1_9 C1_9 C4_9 111.1(10) . . ?
C3_9 C1_9 C4_9 109.1(8) . . ?
C2_9 C1_9 C4_9 108.3(8) . . ?
F1_9 C2_9 F2_9 106.7(11) . . ?
F1_9 C2_9 F3_9 108.7(9) . . ?
F2_9 C2_9 F3_9 105.8(10) . . ?
F1_9 C2_9 C1_9 111.0(9) . . ?
F2_9 C2_9 C1_9 114.1(10) . . ?
F3_9 C2_9 C1_9 110.2(8) . . ?
F5_9 C3_9 F4_9 107.3(9) . . ?
F5_9 C3_9 F6_9 108.7(11) . . ?
F4_9 C3_9 F6_9 108.7(9) . . ?
F5_9 C3_9 C1_9 110.8(9) . . ?
F4_9 C3_9 C1_9 111.0(8) . . ?
F6_9 C3_9 C1_9 110.3(10) . . ?
F9_9 C4_9 F8_9 108.5(10) . . ?
F9_9 C4_9 F7_9 108.7(9) . . ?
F8_9 C4_9 F7_9 108.9(11) . . ?
F9_9 C4_9 C1_9 111.5(8) . . ?
F8_9 C4_9 C1_9 110.0(10) . . ?
F7_9 C4_9 C1_9 109.3(10) . . ?
C1_6 O1_6 Al1 146(2) . . ?
C1_6 O1_6 Cu3 114.2(16) . . ?
Al1 O1_6 Cu3 86.2(9) . . ?
O1_6 C1_6 C3_6 110.6(16) . . ?
O1_6 C1_6 C4_6 108.7(15) . . ?
C3_6 C1_6 C4_6 108.4(14) . . ?
O1_6 C1_6 C2_6 109.6(15) . . ?
C3_6 C1_6 C2_6 110.5(15) . . ?
C4_6 C1_6 C2_6 109.0(14) . . ?
F1_6 C2_6 F2_6 107.7(15) . . ?
F1_6 C2_6 F3_6 108.8(15) . . ?
F2_6 C2_6 F3_6 106.8(15) . . ?
F1_6 C2_6 C1_6 110.7(15) . . ?
F2_6 C2_6 C1_6 112.6(15) . . ?
F3_6 C2_6 C1_6 110.2(13) . . ?
F4_6 C3_6 F6_6 108.9(18) . . ?
F4_6 C3_6 F5_6 108.2(17) . . ?
F6_6 C3_6 F5_6 104.6(17) . . ?
F4_6 C3_6 C1_6 109.2(16) . . ?
F6_6 C3_6 C1_6 113.4(18) . . ?
F5_6 C3_6 C1_6 112.2(17) . . ?
F7_6 C4_6 F9_6 107.5(15) . . ?
F7_6 C4_6 F8_6 107.7(15) . . ?
F9_6 C4_6 F8_6 105.9(15) . . ?
F7_6 C4_6 C1_6 111.5(14) . . ?
F9_6 C4_6 C1_6 110.4(14) . . ?
F8_6 C4_6 C1_6 113.5(15) . . ?
C1_4 O1_4 Al3 162.1(11) . . ?
O1_4 C1_4 C4_4 116.3(13) . . ?
O1_4 C1_4 C2_4 110.2(11) . . ?
C4_4 C1_4 C2_4 109.1(12) . . ?
O1_4 C1_4 C3_4 109.5(12) . . ?
C4_4 C1_4 C3_4 102.7(13) . . ?
C2_4 C1_4 C3_4 108.6(12) . . ?
F3_4 C2_4 F2_4 111.6(16) . . ?
F3_4 C2_4 F1_4 111.2(16) . . ?
F2_4 C2_4 F1_4 100.1(14) . . ?
F3_4 C2_4 C1_4 111.6(13) . . ?
F2_4 C2_4 C1_4 112.4(14) . . ?
F1_4 C2_4 C1_4 109.5(12) . . ?
F5_4 C3_4 F6_4 111.7(18) . . ?
F5_4 C3_4 F4_4 102.7(16) . . ?
F6_4 C3_4 F4_4 116.9(16) . . ?
F5_4 C3_4 C1_4 105.1(16) . . ?
F6_4 C3_4 C1_4 110.7(14) . . ?
F4_4 C3_4 C1_4 108.9(13) . . ?
F9_4 C4_4 F7_4 108.3(16) . . ?
F9_4 C4_4 F8_4 105.5(19) . . ?
F7_4 C4_4 F8_4 104.1(17) . . ?
F9_4 C4_4 C1_4 117.3(15) . . ?
F7_4 C4_4 C1_4 115.1(14) . . ?
F8_4 C4_4 C1_4 105.2(19) . . ?
C1_2 O1_2 Al1 142(2) . . ?
C1_2 O1_2 Cu3 123(2) . . ?
Al1 O1_2 Cu3 94.0(9) . . ?
O1_2 C1_2 C2_2 108.3(16) . . ?
O1_2 C1_2 C4_2 110.9(17) . . ?
C2_2 C1_2 C4_2 110.2(14) . . ?
O1_2 C1_2 C3_2 110.5(17) . . ?
C2_2 C1_2 C3_2 109.4(14) . . ?
C4_2 C1_2 C3_2 107.6(13) . . ?
F1_2 C2_2 F3_2 111(2) . . ?
F1_2 C2_2 F2_2 110(2) . . ?
F3_2 C2_2 F2_2 108(2) . . ?
F1_2 C2_2 C1_2 109.5(15) . . ?
F3_2 C2_2 C1_2 106(2) . . ?
F2_2 C2_2 C1_2 112(2) . . ?
C2_2 F3_2 Cu3 108(2) . . ?
F5_2 C3_2 F6_2 108.2(15) . . ?
F5_2 C3_2 F4_2 107.2(15) . . ?
F6_2 C3_2 F4_2 106.9(14) . . ?
F5_2 C3_2 C1_2 111.5(13) . . ?
F6_2 C3_2 C1_2 113.7(14) . . ?
F4_2 C3_2 C1_2 109.1(14) . . ?
F9_2 C4_2 F8_2 108.8(15) . . ?
F9_2 C4_2 F7_2 106.2(16) . . ?
F8_2 C4_2 F7_2 106.2(18) . . ?
F9_2 C4_2 C1_2 110.9(14) . . ?
F8_2 C4_2 C1_2 112.0(15) . . ?
F7_2 C4_2 C1_2 112.4(18) . . ?
O3 Cu3 O1_2 154.4(8) 6_565 . ?
O3 Cu3 O1_1 149.9(4) 6_565 . ?
O3 Cu3 O1_5 136.5(3) 6_565 . ?
O1_1 Cu3 O1_5 72.1(4) . . ?
O3 Cu3 O1_6 130.6(6) 6_565 . ?
O1_2 Cu3 O1_6 73.5(10) . . ?
O3 Cu3 F3_2 86.6(7) 6_565 . ?
O1_2 Cu3 F3_2 71.5(10) . . ?
O1_6 Cu3 F3_2 141.9(9) . . ?
O3 Cu3 Al1 153.9(2) 6_565 . ?
O1_2 Cu3 Al1 39.6(7) . . ?
O1_1 Cu3 Al1 39.7(3) . . ?
O1_5 Cu3 Al1 39.5(2) . . ?
O1_6 Cu3 Al1 39.4(5) . . ?
F3_2 Cu3 Al1 110.6(8) . . ?
O1_10 Al1 O1_12 111.0(19) . . ?
O1_11 Al1 O1_9 116.0(8) . . ?
O1_11 Al1 O1_5 108.7(5) . . ?
O1_9 Al1 O1_5 115.2(7) . . ?
O1_10 Al1 O1_6 119.8(18) . . ?
O1_12 Al1 O1_6 105.9(13) . . ?
O1_10 Al1 O1_2 119.1(17) . . ?
O1_12 Al1 O1_2 106.0(15) . . ?
O1_6 Al1 O1_2 92.9(12) . . ?
O1_11 Al1 O1_1 107.3(6) . . ?
O1_9 Al1 O1_1 113.7(7) . . ?
O1_5 Al1 O1_1 93.5(6) . . ?
O1_10 Al1 Cu3 157.2(14) . . ?
O1_12 Al1 Cu3 91.3(12) . . ?
O1_11 Al1 Cu3 90.7(5) . . ?
O1_9 Al1 Cu3 153.3(5) . . ?
O1_5 Al1 Cu3 52.1(4) . . ?
O1_6 Al1 Cu3 54.4(9) . . ?
O1_2 Al1 Cu3 46.4(9) . . ?
O1_1 Al1 Cu3 52.0(4) . . ?
O1_14 Al2 O1_14 110(3) 2_655 . ?
O1_14 Al2 O1_8 110.2(16) 2_655 . ?
O1_14 Al2 O1_8 117.7(16) . . ?
O1_14 Al2 O1_8 117.7(16) 2_655 2_655 ?
O1_14 Al2 O1_8 110.2(16) . 2_655 ?
O1_8 Al2 O1_8 90.2(6) . 2_655 ?
O1_13 Al2 O1_13 114.4(10) . 2_655 ?
O1_13 Al2 O1_7 85.9(5) . . ?
O1_13 Al2 O1_7 120.0(5) 2_655 . ?
O1_13 Al2 O1_7 120.0(5) . 2_655 ?
O1_13 Al2 O1_7 85.9(5) 2_655 2_655 ?
O1_7 Al2 O1_7 133.4(5) . 2_655 ?
O1_15 Al3 O1_15 89.2(17) 2_656 . ?
O1_4 Al3 O1_4 109.4(8) 2_656 . ?
O1_15 Al3 O1_16 115.5(8) 2_656 . ?
O1_15 Al3 O1_16 109.3(9) . . ?
O1_4 Al3 O1_16 103.3(4) 2_656 . ?
O1_4 Al3 O1_16 112.8(5) . . ?
O1_15 Al3 O1_16 109.3(9) 2_656 2_656 ?
O1_15 Al3 O1_16 115.5(8) . 2_656 ?
O1_4 Al3 O1_16 112.8(5) 2_656 2_656 ?
O1_4 Al3 O1_16 103.3(4) . 2_656 ?
O1_16 Al3 O1_16 115.3(3) . 2_656 ?
O1_16 Al3 O1_3 88.4(4) . . ?
O1_16 Al3 O1_3 115.5(4) 2_656 . ?
O1_16 Al3 O1_3 115.5(4) . 2_656 ?
O1_16 Al3 O1_3 88.4(4) 2_656 2_656 ?
O1_3 Al3 O1_3 135.9(7) . 2_656 ?
O1_4 Al3 Cu2 122.9(5) 2_656 . ?
O1_4 Al3 Cu2 68.0(5) . . ?
O1_16 Al3 Cu2 45.05(14) . . ?
O1_16 Al3 Cu2 123.42(16) 2_656 . ?
O1_4 Al3 Cu2 68.0(5) 2_656 2_656 ?
O1_4 Al3 Cu2 122.9(5) . 2_656 ?
O1_16 Al3 Cu2 123.42(16) . 2_656 ?
O1_16 Al3 Cu2 45.05(14) 2_656 2_656 ?
Cu2 Al3 Cu2 163.25(11) . 2_656 ?
O1 S1 O3 126.1(5) . . ?
O2 S1 O3 130.0(5) . . ?
S1 O2 Cu1 143.3(6) . . ?
S1 O1 Cu2 146.0(7) . 3_544 ?
S1 O3 Cu3 149.9(5) . 6_665 ?
O2 Cu1 O1_7 140.1(3) . . ?
O2 Cu1 O1_13 149.1(4) . . ?
O1_7 Cu1 O1_13 70.7(3) . . ?
O1 Cu2 O1_16 146.5(3) 3_455 . ?
O1 Cu2 F3_16 87.2(3) 3_455 . ?
O1_16 Cu2 F3_16 69.7(2) . . ?
O1 Cu2 Al3 174.4(3) 3_455 . ?
O1_16 Cu2 Al3 35.17(11) . . ?
F3_16 Cu2 Al3 97.54(18) . . ?
C1_1 O1_1 Al1 142.4(10) . . ?
C1_1 O1_1 Cu3 117.6(8) . . ?
Al1 O1_1 Cu3 88.3(4) . . ?
O1_1 C1_1 C3_1 109.9(8) . . ?
O1_1 C1_1 C2_1 109.5(9) . . ?
C3_1 C1_1 C2_1 109.2(7) . . ?
O1_1 C1_1 C4_1 111.3(8) . . ?
C3_1 C1_1 C4_1 109.2(8) . . ?
C2_1 C1_1 C4_1 107.8(7) . . ?
F3_1 C2_1 F1_1 107.1(8) . . ?
F3_1 C2_1 F2_1 107.6(7) . . ?
F1_1 C2_1 F2_1 106.0(9) . . ?
F3_1 C2_1 C1_1 114.2(8) . . ?
F1_1 C2_1 C1_1 111.6(7) . . ?
F2_1 C2_1 C1_1 109.9(8) . . ?
F4_1 C3_1 F6_1 105.8(11) . . ?
F4_1 C3_1 F5_1 107.8(12) . . ?
F6_1 C3_1 F5_1 107.4(10) . . ?
F4_1 C3_1 C1_1 113.7(11) . . ?
F6_1 C3_1 C1_1 110.6(8) . . ?
F5_1 C3_1 C1_1 111.2(9) . . ?
F8_1 C4_1 F7_1 108.6(8) . . ?
F8_1 C4_1 F9_1 108.2(9) . . ?
F7_1 C4_1 F9_1 108.7(10) . . ?
F8_1 C4_1 C1_1 109.4(7) . . ?
F7_1 C4_1 C1_1 111.4(8) . . ?
F9_1 C4_1 C1_1 110.4(9) . . ?
C1_3 O1_3 Al3 142.3(11) . . ?
O1_3 C1_3 C2_3 109.3(11) . . ?
O1_3 C1_3 C4_3 108.9(11) . . ?
C2_3 C1_3 C4_3 109.8(12) . . ?
O1_3 C1_3 C3_3 111.1(11) . . ?
C2_3 C1_3 C3_3 112.6(12) . . ?
C4_3 C1_3 C3_3 105.0(11) . . ?
F1_3 C2_3 F2_3 108.9(15) . . ?
F1_3 C2_3 F3_3 107.2(13) . . ?
F2_3 C2_3 F3_3 106.8(14) . . ?
F1_3 C2_3 C1_3 111.1(13) . . ?
F2_3 C2_3 C1_3 108.8(12) . . ?
F3_3 C2_3 C1_3 113.9(15) . . ?
F4_3 C3_3 F5_3 107.3(16) . . ?
F4_3 C3_3 F6_3 111.6(15) . . ?
F5_3 C3_3 F6_3 107.2(16) . . ?
F4_3 C3_3 C1_3 111.0(14) . . ?
F5_3 C3_3 C1_3 110.5(15) . . ?
F6_3 C3_3 C1_3 109.3(15) . . ?
F7_3 C4_3 F8_3 113.3(12) . . ?
F7_3 C4_3 F9_3 102.9(13) . . ?
F8_3 C4_3 F9_3 100.7(13) . . ?
F7_3 C4_3 C1_3 115.6(11) . . ?
F8_3 C4_3 C1_3 113.8(12) . . ?
F9_3 C4_3 C1_3 108.6(13) . . ?
C1_5 O1_5 Al1 145.7(9) . . ?
C1_5 O1_5 Cu3 124.6(8) . . ?
Al1 O1_5 Cu3 88.5(4) . . ?
O1_5 C1_5 C3_5 113.6(9) . . ?
O1_5 C1_5 C2_5 107.1(8) . . ?
C3_5 C1_5 C2_5 109.7(9) . . ?
O1_5 C1_5 C4_5 109.1(8) . . ?
C3_5 C1_5 C4_5 109.5(9) . . ?
C2_5 C1_5 C4_5 107.6(9) . . ?
F1_5 C2_5 F3_5 107.7(10) . . ?
F1_5 C2_5 F2_5 107.0(10) . . ?
F3_5 C2_5 F2_5 107.1(9) . . ?
F1_5 C2_5 C1_5 113.4(9) . . ?
F3_5 C2_5 C1_5 112.1(9) . . ?
F2_5 C2_5 C1_5 109.2(9) . . ?
F5_5 C3_5 F4_5 109.8(10) . . ?
F5_5 C3_5 F6_5 108.0(10) . . ?
F4_5 C3_5 F6_5 106.4(10) . . ?
F5_5 C3_5 C1_5 111.7(10) . . ?
F4_5 C3_5 C1_5 109.4(9) . . ?
F6_5 C3_5 C1_5 111.3(10) . . ?
F7_5 C4_5 F8_5 106.3(10) . . ?
F7_5 C4_5 F9_5 108.8(10) . . ?
F8_5 C4_5 F9_5 107.2(10) . . ?
F7_5 C4_5 C1_5 114.4(9) . . ?
F8_5 C4_5 C1_5 109.4(9) . . ?
F9_5 C4_5 C1_5 110.3(10) . . ?
C1_7 O1_7 Al2 143.4(8) . . ?
C1_7 O1_7 Cu1 116.3(7) . . ?
Al2 O1_7 Cu1 99.2(3) . . ?
O1_7 C1_7 C4_7 111.8(10) . . ?
O1_7 C1_7 C3_7 109.0(10) . . ?
C4_7 C1_7 C3_7 109.1(10) . . ?
O1_7 C1_7 C2_7 107.7(9) . . ?
C4_7 C1_7 C2_7 110.1(9) . . ?
C3_7 C1_7 C2_7 109.1(10) . . ?
F3_7 C2_7 F1_7 105.8(12) . . ?
F3_7 C2_7 F2_7 105.8(11) . . ?
F1_7 C2_7 F2_7 107.0(11) . . ?
F3_7 C2_7 C1_7 114.7(12) . . ?
F1_7 C2_7 C1_7 112.2(9) . . ?
F2_7 C2_7 C1_7 110.7(10) . . ?
F6_7 C3_7 F5_7 109.2(12) . . ?
F6_7 C3_7 F4_7 104.5(11) . . ?
F5_7 C3_7 F4_7 106.8(10) . . ?
F6_7 C3_7 C1_7 111.2(13) . . ?
F5_7 C3_7 C1_7 112.4(9) . . ?
F4_7 C3_7 C1_7 112.4(9) . . ?
F7_7 C4_7 F8_7 108.8(9) . . ?
F7_7 C4_7 F9_7 109.0(9) . . ?
F8_7 C4_7 F9_7 109.3(9) . . ?
F7_7 C4_7 C1_7 112.0(10) . . ?
F8_7 C4_7 C1_7 108.5(9) . . ?
F9_7 C4_7 C1_7 109.2(9) . . ?

loop_
_geom_bond_atom_site_label_1
_geom_bond_atom_site_label_2
_geom_bond_distance
_geom_bond_site_symmetry_2
_geom_bond_publ_flag
O1_16 C1_16 1.367(7) . ?
O1_16 Al3 1.751(4) . ?
O1_16 Cu2 2.151(5) . ?
C1_16 C4_16 1.544(9) . ?
C1_16 C2_16 1.544(9) . ?
C1_16 C3_16 1.547(8) . ?
C2_16 F3_16 1.298(13) . ?
C2_16 F2_16 1.317(11) . ?
C2_16 F1_16 1.339(10) . ?
F3_16 Cu2 2.410(9) . ?
C3_16 F6_16 1.305(7) . ?
C3_16 F4_16 1.315(8) . ?
C3_16 F5_16 1.348(8) . ?
C4_16 F9_16 1.309(10) . ?
C4_16 F8_16 1.336(9) . ?
C4_16 F7_16 1.357(12) . ?
O1_15 C1_15 1.358(18) . ?
O1_15 Al3 1.636(18) . ?
C1_15 C2_15 1.547(14) . ?
C1_15 C4_15 1.548(14) . ?
C1_15 C3_15 1.554(14) . ?
C2_15 F2_15 1.326(18) . ?
C2_15 F3_15 1.351(19) . ?
C2_15 F1_15 1.361(19) . ?
C3_15 F5_15 1.30(2) . ?
C3_15 F6_15 1.320(19) . ?
C3_15 F4_15 1.33(2) . ?
C4_15 F7_15 1.333(18) . ?
C4_15 F9_15 1.35(2) . ?
C4_15 F8_15 1.35(2) . ?
O1_8 C1_8 1.374(14) . ?
O1_8 Al2 1.667(8) . ?
C1_8 C3_8 1.546(12) . ?
C1_8 C4_8 1.552(12) . ?
C1_8 C2_8 1.553(13) . ?
C2_8 F2_8 1.316(15) . ?
C2_8 F3_8 1.326(14) . ?
C2_8 F1_8 1.343(14) . ?
C3_8 F5_8 1.309(16) . ?
C3_8 F6_8 1.360(15) . ?
C3_8 F4_8 1.363(16) . ?
C4_8 F9_8 1.304(15) . ?
C4_8 F8_8 1.346(13) . ?
C4_8 F7_8 1.353(14) . ?
O1_14 C1_14 1.351(18) . ?
O1_14 Al2 1.59(3) . ?
C1_14 C4_14 1.543(14) . ?
C1_14 C3_14 1.545(14) . ?
C1_14 C2_14 1.560(15) . ?
C2_14 F1_14 1.304(19) . ?
C2_14 F3_14 1.328(19) . ?
C2_14 F2_14 1.36(2) . ?
C3_14 F4_14 1.316(19) . ?
C3_14 F6_14 1.317(18) . ?
C3_14 F5_14 1.40(2) . ?
C4_14 F8_14 1.296(19) . ?
C4_14 F9_14 1.34(2) . ?
C4_14 F7_14 1.35(2) . ?
O1_13 C1_13 1.388(11) . ?
O1_13 Al2 1.798(10) . ?
O1_13 Cu1 2.167(14) . ?
C1_13 C4_13 1.525(11) . ?
C1_13 C2_13 1.545(11) . ?
C1_13 C3_13 1.548(12) . ?
C2_13 F1_13 1.299(15) . ?
C2_13 F3_13 1.328(13) . ?
C2_13 F2_13 1.351(14) . ?
C3_13 F4_13 1.307(12) . ?
C3_13 F6_13 1.333(12) . ?
C3_13 F5_13 1.359(14) . ?
C4_13 F8_13 1.253(13) . ?
C4_13 F9_13 1.325(15) . ?
C4_13 F7_13 1.358(12) . ?
O1_12 C1_12 1.349(17) . ?
O1_12 Al1 1.70(2) . ?
C1_12 C4_12 1.550(14) . ?
C1_12 C2_12 1.551(14) . ?
C1_12 C3_12 1.553(14) . ?
C2_12 F2_12 1.330(18) . ?
C2_12 F3_12 1.342(17) . ?
C2_12 F1_12 1.344(18) . ?
C3_12 F4_12 1.341(18) . ?
C3_12 F6_12 1.342(18) . ?
C3_12 F5_12 1.350(18) . ?
C4_12 F9_12 1.321(18) . ?
C4_12 F8_12 1.322(19) . ?
C4_12 F7_12 1.328(18) . ?
O1_11 C1_11 1.327(12) . ?
O1_11 Al1 1.711(10) . ?
C1_11 C3_11 1.550(11) . ?
C1_11 C2_11 1.550(11) . ?
C1_11 C4_11 1.552(11) . ?
C2_11 F3_11 1.324(13) . ?
C2_11 F1_11 1.338(13) . ?
C2_11 F2_11 1.340(12) . ?
C3_11 F5_11 1.324(11) . ?
C3_11 F6_11 1.333(11) . ?
C3_11 F4_11 1.359(12) . ?
C4_11 F8_11 1.317(11) . ?
C4_11 F9_11 1.346(12) . ?
C4_11 F7_11 1.355(11) . ?
O1_10 C1_10 1.363(18) . ?
O1_10 Al1 1.62(3) . ?
C1_10 C4_10 1.543(14) . ?
C1_10 C3_10 1.545(14) . ?
C1_10 C2_10 1.556(14) . ?
C2_10 F2_10 1.327(19) . ?
C2_10 F1_10 1.337(18) . ?
C2_10 F3_10 1.341(19) . ?
C3_10 F5_10 1.324(18) . ?
C3_10 F4_10 1.346(18) . ?
C3_10 F6_10 1.350(19) . ?
C4_10 F8_10 1.326(19) . ?
C4_10 F9_10 1.340(19) . ?
C4_10 F7_10 1.367(18) . ?
O1_9 C1_9 1.367(11) . ?
O1_9 Al1 1.721(12) . ?
C1_9 C3_9 1.539(11) . ?
C1_9 C2_9 1.541(11) . ?
C1_9 C4_9 1.561(11) . ?
C2_9 F1_9 1.322(12) . ?
C2_9 F2_9 1.335(13) . ?
C2_9 F3_9 1.353(11) . ?
C3_9 F5_9 1.338(13) . ?
C3_9 F4_9 1.355(12) . ?
C3_9 F6_9 1.357(13) . ?
C4_9 F9_9 1.324(12) . ?
C4_9 F8_9 1.329(13) . ?
C4_9 F7_9 1.343(13) . ?
O1_6 C1_6 1.368(18) . ?
O1_6 Al1 1.78(2) . ?
O1_6 Cu3 2.27(3) . ?
C1_6 C3_6 1.537(14) . ?
C1_6 C4_6 1.551(14) . ?
C1_6 C2_6 1.551(14) . ?
C2_6 F1_6 1.320(18) . ?
C2_6 F2_6 1.339(17) . ?
C2_6 F3_6 1.353(17) . ?
C3_6 F4_6 1.319(18) . ?
C3_6 F6_6 1.324(18) . ?
C3_6 F5_6 1.343(19) . ?
C4_6 F7_6 1.325(18) . ?
C4_6 F9_6 1.332(18) . ?
C4_6 F8_6 1.337(17) . ?
O1_4 C1_4 1.359(15) . ?
O1_4 Al3 1.725(11) . ?
C1_4 C4_4 1.529(13) . ?
C1_4 C2_4 1.553(13) . ?
C1_4 C3_4 1.558(14) . ?
C2_4 F3_4 1.283(17) . ?
C2_4 F2_4 1.363(17) . ?
C2_4 F1_4 1.364(17) . ?
C3_4 F5_4 1.287(18) . ?
C3_4 F6_4 1.301(17) . ?
C3_4 F4_4 1.334(17) . ?
C4_4 F9_4 1.281(18) . ?
C4_4 F7_4 1.343(16) . ?
C4_4 F8_4 1.379(19) . ?
O1_2 C1_2 1.358(18) . ?
O1_2 Al1 1.78(3) . ?
O1_2 Cu3 2.02(3) . ?
C1_2 C2_2 1.548(14) . ?
C1_2 C4_2 1.548(14) . ?
C1_2 C3_2 1.560(14) . ?
C2_2 F1_2 1.285(18) . ?
C2_2 F3_2 1.327(19) . ?
C2_2 F2_2 1.340(19) . ?
F3_2 Cu3 2.32(4) . ?
C3_2 F5_2 1.330(17) . ?
C3_2 F6_2 1.336(17) . ?
C3_2 F4_2 1.340(17) . ?
C4_2 F9_2 1.336(17) . ?
C4_2 F8_2 1.340(17) . ?
C4_2 F7_2 1.359(19) . ?
Cu3 O3 1.978(5) 6_565 ?
Cu3 O1_1 2.199(14) . ?
Cu3 O1_5 2.202(12) . ?
Cu3 Al1 2.7901(17) . ?
Al1 O1_5 1.774(9) . ?
Al1 O1_1 1.783(10) . ?
Al2 O1_14 1.59(3) 2_655 ?
Al2 O1_8 1.667(8) 2_655 ?
Al2 O1_13 1.798(10) 2_655 ?
Al2 O1_7 1.875(7) . ?
Al2 O1_7 1.875(7) 2_655 ?
Al3 O1_15 1.636(18) 2_656 ?
Al3 O1_4 1.725(11) 2_656 ?
Al3 O1_16 1.751(4) 2_656 ?
Al3 O1_3 1.804(10) . ?
Al3 O1_3 1.804(10) 2_656 ?
Al3 Cu2 2.9953(18) . ?
Al3 Cu2 2.9953(19) 2_656 ?
S1 O1 1.289(11) . ?
S1 O2 1.295(9) . ?
S1 O3 1.404(6) . ?
O2 Cu1 1.969(9) . ?
O1 Cu2 1.967(11) 3_544 ?
O3 Cu3 1.978(5) 6_665 ?
Cu1 O1_7 2.157(8) . ?
Cu2 O1 1.967(12) 3_455 ?
O1_1 C1_1 1.365(10) . ?
C1_1 C3_1 1.539(10) . ?
C1_1 C2_1 1.547(11) . ?
C1_1 C4_1 1.561(10) . ?
F1_1 C2_1 1.336(11) . ?
C2_1 F3_1 1.330(10) . ?
C2_1 F2_1 1.343(11) . ?
C3_1 F4_1 1.336(14) . ?
C3_1 F6_1 1.343(12) . ?
C3_1 F5_1 1.349(13) . ?
C4_1 F8_1 1.328(11) . ?
C4_1 F7_1 1.332(10) . ?
C4_1 F9_1 1.352(14) . ?
O1_3 C1_3 1.364(15) . ?
C1_3 C2_3 1.541(13) . ?
C1_3 C4_3 1.554(13) . ?
C1_3 C3_3 1.559(13) . ?
F1_3 C2_3 1.321(16) . ?
C2_3 F2_3 1.357(16) . ?
C2_3 F3_3 1.366(15) . ?
C3_3 F4_3 1.339(16) . ?
C3_3 F5_3 1.341(17) . ?
C3_3 F6_3 1.357(17) . ?
C4_3 F7_3 1.305(16) . ?
C4_3 F8_3 1.334(14) . ?
C4_3 F9_3 1.387(17) . ?
O1_5 C1_5 1.373(11) . ?
C1_5 C3_5 1.537(11) . ?
C1_5 C2_5 1.546(11) . ?
C1_5 C4_5 1.549(12) . ?
F1_5 C2_5 1.326(12) . ?
C2_5 F3_5 1.329(12) . ?
C2_5 F2_5 1.341(14) . ?
C3_5 F5_5 1.312(12) . ?
C3_5 F4_5 1.318(13) . ?
C3_5 F6_5 1.320(13) . ?
C4_5 F7_5 1.317(12) . ?
C4_5 F8_5 1.344(13) . ?
C4_5 F9_5 1.350(14) . ?
O1_7 C1_7 1.360(13) . ?
C1_7 C4_7 1.548(12) . ?
C1_7 C3_7 1.554(12) . ?
C1_7 C2_7 1.557(12) . ?
F1_7 C2_7 1.337(13) . ?
C2_7 F3_7 1.323(15) . ?
C2_7 F2_7 1.342(12) . ?
C3_7 F6_7 1.315(14) . ?
C3_7 F5_7 1.327(12) . ?
C3_7 F4_7 1.357(13) . ?
C4_7 F7_7 1.314(12) . ?
C4_7 F8_7 1.326(12) . ?
C4_7 F9_7 1.341(12) . ?
